data_7209152
loop_
_publ_author_name
'Zhang, Ming-Dao'
'Di, Chang-Miao'
'Qin, Ling'
'Yang, Qing-Xiang'
'Li, Yi-Zhi'
'Guo, Zi-Jian'
'Zheng, He-Gen'

_publ_section_title
;
 Chiral 3D/3D hetero-interpenetrating framework with six kinds of helices,
 3D polyrotaxane and 2D network via one-pot reaction
;
_journal_issue 2
_journal_name_full CrystEngComm
_journal_page_first 227
_journal_paper_doi 10.1039/c2ce26696b
_journal_volume 15
_journal_year 2013
_chemical_formula_moiety 'C97 H77 Cd2 N9 O16 S2'
_chemical_formula_sum 'C97 H77 Cd2 N9 O16 S2'
_chemical_formula_weight 1913.60
_chemical_name_systematic
;
?
;
_space_group_IT_number 19
_symmetry_cell_setting orthorhombic
_symmetry_space_group_name_Hall 'P 2ac 2ab'
_symmetry_space_group_name_H-M 'P 21 21 21'
_atom_sites_solution_hydrogens geom
_atom_sites_solution_primary direct
_atom_sites_solution_secondary difmap
_audit_creation_method SHELXL-97
_cell_angle_alpha 90.00
_cell_angle_beta 90.00
_cell_angle_gamma 90.00
_cell_formula_units_Z 8
_cell_length_a 18.4538(13)
_cell_length_b 25.3442(17)
_cell_length_c 37.783(3)
_cell_measurement_reflns_used 9968
_cell_measurement_temperature 291(2)
_cell_measurement_theta_max 27.017
_cell_measurement_theta_min 2.349
_cell_volume 17671(2)
_computing_structure_refinement 'SHELXL-97 (Sheldrick, 1997)'
_computing_structure_solution 'SHELXS-97 (Sheldrick, 1990)'
_diffrn_ambient_temperature 291(2)
_diffrn_measured_fraction_theta_full 0.987
_diffrn_measured_fraction_theta_max 0.987
_diffrn_radiation_monochromator graphite
_diffrn_radiation_source 'fine-focus sealed tube'
_diffrn_radiation_type MoK\a
_diffrn_radiation_wavelength 0.71073
_diffrn_reflns_av_R_equivalents 0.0630
_diffrn_reflns_av_sigmaI/netI 0.0975
_diffrn_reflns_limit_h_max 18
_diffrn_reflns_limit_h_min -22
_diffrn_reflns_limit_k_max 16
_diffrn_reflns_limit_k_min -31
_diffrn_reflns_limit_l_max 36
_diffrn_reflns_limit_l_min -46
_diffrn_reflns_number 80205
_diffrn_reflns_theta_full 26.00
_diffrn_reflns_theta_max 26.00
_diffrn_reflns_theta_min 1.23
_exptl_absorpt_coefficient_mu 0.601
_exptl_absorpt_correction_T_max 0.8791
_exptl_absorpt_correction_T_min 0.8497
_exptl_absorpt_correction_type multi-scan
_exptl_crystal_colour yellow
_exptl_crystal_density_diffrn 1.439
_exptl_crystal_density_method 'not measured'
_exptl_crystal_description block
_exptl_crystal_F_000 7824
_exptl_crystal_size_max 0.28
_exptl_crystal_size_mid 0.24
_exptl_crystal_size_min 0.22
_refine_diff_density_max 0.993
_refine_diff_density_min -1.443
_refine_diff_density_rms 0.087
_refine_ls_abs_structure_details 'Flack H D (1983), Acta Cryst. A39, 876-881'
_refine_ls_abs_structure_Flack 0.019(18)
_refine_ls_extinction_method none
_refine_ls_goodness_of_fit_ref 1.046
_refine_ls_hydrogen_treatment constr
_refine_ls_matrix_type fullcycle
_refine_ls_number_parameters 2273
_refine_ls_number_reflns 34173
_refine_ls_number_restraints 0
_refine_ls_restrained_S_all 1.046
_refine_ls_R_factor_all 0.0861
_refine_ls_R_factor_gt 0.0634
_refine_ls_shift/su_max 0.000
_refine_ls_shift/su_mean 0.000
_refine_ls_structure_factor_coef Fsqd
_refine_ls_weighting_details 'calc w=1/[\s^2^(Fo^2^)+(0.0600P)^2^+1.9900P] where P=(Fo^2^+2Fc^2^)/3'
_refine_ls_weighting_scheme calc
_refine_ls_wR_factor_gt 0.1291
_refine_ls_wR_factor_ref 0.1347
_reflns_number_gt 23396
_reflns_number_total 34173
_reflns_threshold_expression >2sigma(I)
_cod_data_source_file c2ce26696b.txt
_cod_data_source_block zz
_cod_depositor_comments
;
The following automatic conversions were performed:

'_symmetry_cell_setting' value 'Orthorhombic' changed to
'orthorhombic' according to
/home/saulius/struct/CIF-dictionaries/cif_core.dic dictionary named
'cif_core.dic' version 2.4.2 from 2011-04-26.

Automatic conversion script
Id: cif_fix_values 1891 2012-01-12 08:04:46Z andrius 
;
_cod_original_sg_symbol_Hall P2ac2ab
_cod_original_sg_symbol_H-M P212121
_cod_database_code 7209152

loop_
_symmetry_equiv_pos_as_xyz
'x, y, z'
'-x+1/2, -y, z+1/2'
'-x, y+1/2, -z+1/2'
'x+1/2, -y+1/2, -z'

loop_
_atom_site_label
_atom_site_type_symbol
_atom_site_fract_x
_atom_site_fract_y
_atom_site_fract_z
_atom_site_U_iso_or_equiv
_atom_site_adp_type
_atom_site_occupancy
_atom_site_symmetry_multiplicity
_atom_site_calc_flag
_atom_site_refinement_flags
C1 C 0.8143(3) 0.4535(3) 0.37172(16) 0.0424(14) Uani 1 1 d .
H1 H 0.8505 0.4782 0.3673 0.051 Uiso 1 1 calc R
C2 C 0.7761(3) 0.4571(2) 0.40335(15) 0.0384(13) Uani 1 1 d .
H2 H 0.7890 0.4820 0.4203 0.046 Uiso 1 1 calc R
C3 C 0.7150(3) 0.4210(2) 0.40972(14) 0.0331(12) Uani 1 1 d .
C4 C 0.7028(3) 0.3825(3) 0.38342(15) 0.0445(14) Uani 1 1 d .
H4 H 0.6665 0.3573 0.3861 0.053 Uiso 1 1 calc R
C5 C 0.7497(4) 0.3833(3) 0.35126(19) 0.0570(18) Uani 1 1 d .
H5 H 0.7411 0.3590 0.3333 0.068 Uiso 1 1 calc R
C6 C 0.2994(4) 0.6976(3) 0.56234(19) 0.0538(17) Uani 1 1 d .
H6 H 0.3015 0.7194 0.5821 0.065 Uiso 1 1 calc R
C7 C 0.3424(3) 0.6527(2) 0.5604(2) 0.0486(16) Uani 1 1 d .
H7 H 0.3737 0.6459 0.5791 0.058 Uiso 1 1 calc R
C8 C 0.3416(3) 0.6155(2) 0.53098(16) 0.0420(14) Uani 1 1 d .
C9 C 0.2956(4) 0.6277(2) 0.50548(19) 0.0515(16) Uani 1 1 d .
H9 H 0.2911 0.6061 0.4857 0.062 Uiso 1 1 calc R
C10 C 0.2509(4) 0.6767(2) 0.50870(19) 0.0524(17) Uani 1 1 d .
H10 H 0.2182 0.6850 0.4908 0.063 Uiso 1 1 calc R
C11 C 0.5237(4) 0.1897(2) 0.65514(16) 0.0480(15) Uani 1 1 d .
H11 H 0.5525 0.1596 0.6545 0.058 Uiso 1 1 calc R
C12 C 0.5357(4) 0.2296(2) 0.62888(17) 0.0479(15) Uani 1 1 d .
H12 H 0.5716 0.2256 0.6118 0.058 Uiso 1 1 calc R
C13 C 0.4938(3) 0.2727(2) 0.62965(15) 0.0401(14) Uani 1 1 d .
C14 C 0.4396(3) 0.2780(3) 0.65536(15) 0.0439(14) Uani 1 1 d .
H14 H 0.4109 0.3080 0.6566 0.053 Uiso 1 1 calc R
C15 C 0.4306(4) 0.2359(2) 0.67919(15) 0.0451(15) Uani 1 1 d .
H15 H 0.3922 0.2378 0.6951 0.054 Uiso 1 1 calc R
C16 C 0.6728(3) 0.4240(2) 0.44175(14) 0.0335(12) Uani 1 1 d .
C17 C 0.6665(3) 0.4706(2) 0.46056(14) 0.0380(13) Uani 1 1 d .
H17 H 0.6925 0.4999 0.4530 0.046 Uiso 1 1 calc R
C18 C 0.6230(3) 0.4752(3) 0.49007(17) 0.0475(15) Uani 1 1 d .
H18 H 0.6224 0.5065 0.5029 0.057 Uiso 1 1 calc R
C19 C 0.5804(3) 0.4331(2) 0.50060(16) 0.0429(14) Uani 1 1 d .
C20 C 0.5844(3) 0.3869(2) 0.48128(16) 0.0446(14) Uani 1 1 d .
H20 H 0.5559 0.3583 0.4879 0.053 Uiso 1 1 calc R
C21 C 0.6289(3) 0.3821(2) 0.45279(16) 0.0451(15) Uani 1 1 d .
H21 H 0.6302 0.3503 0.4404 0.054 Uiso 1 1 calc R
C22 C 0.4513(3) 0.5002(2) 0.49830(15) 0.0386(13) Uani 1 1 d .
H22 H 0.4609 0.4832 0.4770 0.046 Uiso 1 1 calc R
C23 C 0.4041(3) 0.5429(2) 0.49920(17) 0.0450(15) Uani 1 1 d .
H23 H 0.3821 0.5546 0.4785 0.054 Uiso 1 1 calc R
C24 C 0.3899(3) 0.5683(2) 0.53106(16) 0.0395(13) Uani 1 1 d .
C25 C 0.4228(3) 0.5510(2) 0.56203(17) 0.0432(14) Uani 1 1 d .
H25 H 0.4133 0.5680 0.5833 0.052 Uiso 1 1 calc R
C26 C 0.4700(3) 0.5083(2) 0.56113(15) 0.0418(14) Uani 1 1 d .
H26 H 0.4921 0.4966 0.5819 0.050 Uiso 1 1 calc R
C27 C 0.4843(3) 0.4829(2) 0.52927(16) 0.0401(13) Uani 1 1 d .
C28 C 0.4524(3) 0.3879(2) 0.56817(17) 0.0437(14) Uani 1 1 d .
H28 H 0.4138 0.4094 0.5618 0.052 Uiso 1 1 calc R
C29 C 0.4422(3) 0.3475(2) 0.59200(15) 0.0411(14) Uani 1 1 d .
H29 H 0.3958 0.3406 0.6005 0.049 Uiso 1 1 calc R
C30 C 0.5009(3) 0.3160(2) 0.60386(16) 0.0427(14) Uani 1 1 d .
C31 C 0.5714(3) 0.3259(2) 0.58848(16) 0.0433(14) Uani 1 1 d .
H31 H 0.6106 0.3048 0.5949 0.052 Uiso 1 1 calc R
C32 C 0.5814(3) 0.3676(2) 0.56362(16) 0.0428(14) Uani 1 1 d .
H32 H 0.6270 0.3750 0.5544 0.051 Uiso 1 1 calc R
C33 C 0.5212(3) 0.3966(2) 0.55360(16) 0.0444(14) Uani 1 1 d .
C34 C 0.5072(3) 0.5593(2) 0.69375(17) 0.0439(14) Uani 1 1 d .
C35 C 0.5638(3) 0.5175(2) 0.68504(16) 0.0408(14) Uani 1 1 d .
C36 C 0.6255(3) 0.5142(2) 0.70624(17) 0.0397(13) Uani 1 1 d .
H36 H 0.6329 0.5382 0.7245 0.048 Uiso 1 1 calc R
C37 C 0.6756(3) 0.4747(2) 0.69971(17) 0.0409(13) Uani 1 1 d .
H37 H 0.7168 0.4718 0.7137 0.049 Uiso 1 1 calc R
C38 C 0.6641(3) 0.4404(2) 0.67287(16) 0.0367(13) Uani 1 1 d .
C39 C 0.6036(4) 0.4432(2) 0.65115(17) 0.0476(15) Uani 1 1 d .
H39 H 0.5994 0.4201 0.6321 0.057 Uiso 1 1 calc R
C40 C 0.5475(4) 0.4810(2) 0.65761(15) 0.0458(15) Uani 1 1 d .
H40 H 0.5042 0.4817 0.6450 0.055 Uiso 1 1 calc R
C41 C 0.6984(3) 0.3353(2) 0.68959(17) 0.0402(14) Uani 1 1 d .
C42 C 0.6287(3) 0.3219(2) 0.69428(16) 0.0429(14) Uani 1 1 d .
H42 H 0.5921 0.3423 0.6843 0.051 Uiso 1 1 calc R
C43 C 0.6111(3) 0.2769(2) 0.71420(18) 0.0466(15) Uani 1 1 d .
H43 H 0.5625 0.2689 0.7180 0.056 Uiso 1 1 calc R
C44 C 0.6614(3) 0.2456(2) 0.72783(16) 0.0371(12) Uani 1 1 d .
C45 C 0.7327(3) 0.2566(2) 0.72156(16) 0.0402(14) Uani 1 1 d .
H45 H 0.7682 0.2341 0.7304 0.048 Uiso 1 1 calc R
C46 C 0.7539(3) 0.3028(2) 0.70141(16) 0.0405(13) Uani 1 1 d .
H46 H 0.8022 0.3103 0.6966 0.049 Uiso 1 1 calc R
C47 C 0.6424(3) 0.1997(2) 0.74917(14) 0.0330(11) Uani 1 1 d .
C48 C 0.4617(3) 0.5516(2) 0.82316(17) 0.0430(14) Uani 1 1 d .
C49 C 0.4155(3) 0.5079(2) 0.83468(15) 0.0403(14) Uani 1 1 d .
C50 C 0.3425(3) 0.5068(2) 0.82557(17) 0.0413(14) Uani 1 1 d .
H50 H 0.3229 0.5337 0.8119 0.050 Uiso 1 1 calc R
C51 C 0.2989(4) 0.4655(3) 0.83697(16) 0.0474(15) Uani 1 1 d .
H51 H 0.2501 0.4647 0.8309 0.057 Uiso 1 1 calc R
C52 C 0.3282(3) 0.4252(2) 0.85748(15) 0.0373(13) Uani 1 1 d .
C53 C 0.4012(3) 0.4264(2) 0.86658(16) 0.0430(14) Uani 1 1 d .
H53 H 0.4208 0.3995 0.8803 0.052 Uiso 1 1 calc R
C54 C 0.4448(3) 0.4677(3) 0.85518(15) 0.0449(15) Uani 1 1 d .
H54 H 0.4936 0.4685 0.8613 0.054 Uiso 1 1 calc R
C55 C 0.2943(3) 0.3220(2) 0.83868(15) 0.0388(13) Uani 1 1 d .
C56 C 0.2517(3) 0.3188(3) 0.80893(16) 0.0442(14) Uani 1 1 d .
H56 H 0.2137 0.3424 0.8053 0.053 Uiso 1 1 calc R
C57 C 0.2673(3) 0.2783(2) 0.78368(16) 0.0436(14) Uani 1 1 d .
H57 H 0.2370 0.2734 0.7643 0.052 Uiso 1 1 calc R
C58 C 0.3292(3) 0.2456(2) 0.78833(16) 0.0384(13) Uani 1 1 d .
C59 C 0.3702(3) 0.2518(3) 0.81896(15) 0.0429(14) Uani 1 1 d .
H59 H 0.4105 0.2303 0.8223 0.052 Uiso 1 1 calc R
C60 C 0.3532(3) 0.2891(2) 0.84488(18) 0.0457(15) Uani 1 1 d .
H60 H 0.3803 0.2917 0.8656 0.055 Uiso 1 1 calc R
C61 C 0.3504(3) 0.2042(2) 0.76319(17) 0.0432(14) Uani 1 1 d .
C62 C 0.6993(3) 0.0588(2) 0.86048(15) 0.0392(13) Uani 1 1 d .
H62 H 0.6602 0.0361 0.8574 0.047 Uiso 1 1 calc R
C63 C 0.7446(3) 0.0501(2) 0.88850(15) 0.0412(13) Uani 1 1 d .
H63 H 0.7380 0.0205 0.9027 0.049 Uiso 1 1 calc R
C64 C 0.7997(3) 0.0849(2) 0.89586(14) 0.0381(13) Uani 1 1 d .
C65 C 0.8122(3) 0.1264(3) 0.87213(17) 0.0512(16) Uani 1 1 d .
H65 H 0.8523 0.1484 0.8743 0.061 Uiso 1 1 calc R
C66 C 0.7607(3) 0.1334(3) 0.84473(17) 0.0509(17) Uani 1 1 d .
H66 H 0.7635 0.1640 0.8313 0.061 Uiso 1 1 calc R
C67 C 1.0293(3) 0.3151(2) 1.13479(15) 0.0401(13) Uani 1 1 d .
H67 H 1.0066 0.3478 1.1326 0.048 Uiso 1 1 calc R
C68 C 1.0118(3) 0.2793(2) 1.11140(17) 0.0431(14) Uani 1 1 d .
H68 H 0.9802 0.2876 1.0930 0.052 Uiso 1 1 calc R
C69 C 1.0414(3) 0.2270(2) 1.11420(16) 0.0422(14) Uani 1 1 d .
C70 C 1.0907(3) 0.2196(2) 1.14147(17) 0.0468(15) Uani 1 1 d .
H70 H 1.1118 0.1868 1.1454 0.056 Uiso 1 1 calc R
C71 C 1.1077(3) 0.2626(2) 1.16289(17) 0.0487(16) Uani 1 1 d .
H71 H 1.1441 0.2579 1.1796 0.058 Uiso 1 1 calc R
C72 C 1.1571(4) -0.2084(3) 1.0795(2) 0.0542(17) Uani 1 1 d .
H72 H 1.1521 -0.2280 1.1002 0.065 Uiso 1 1 calc R
C73 C 1.1172(4) -0.1634(3) 1.0755(2) 0.0554(17) Uani 1 1 d .
H73 H 1.0842 -0.1532 1.0927 0.066 Uiso 1 1 calc R
C74 C 1.1267(3) -0.1335(2) 1.04538(17) 0.0442(14) Uani 1 1 d .
C75 C 1.1771(4) -0.1511(2) 1.0207(2) 0.0506(16) Uani 1 1 d .
H75 H 1.1882 -0.1316 1.0006 0.061 Uiso 1 1 calc R
C76 C 1.2110(4) -0.2005(3) 1.02766(19) 0.0522(16) Uani 1 1 d .
H76 H 1.2409 -0.2145 1.0102 0.063 Uiso 1 1 calc R
C77 C 0.8445(3) 0.0811(2) 0.92898(14) 0.0385(13) Uani 1 1 d .
C78 C 0.8409(3) 0.0323(2) 0.94976(16) 0.0384(13) Uani 1 1 d .
H78 H 0.8093 0.0054 0.9433 0.046 Uiso 1 1 calc R
C79 C 0.8852(3) 0.0267(2) 0.97933(15) 0.0404(13) Uani 1 1 d .
H79 H 0.8851 -0.0046 0.9921 0.049 Uiso 1 1 calc R
C80 C 0.9303(3) 0.0688(2) 0.98986(16) 0.0408(13) Uani 1 1 d .
C81 C 0.9336(3) 0.1137(2) 0.96944(14) 0.0419(14) Uani 1 1 d .
H81 H 0.9661 0.1402 0.9757 0.050 Uiso 1 1 calc R
C82 C 0.8913(3) 0.1208(3) 0.94044(15) 0.0447(14) Uani 1 1 d .
H82 H 0.8934 0.1524 0.9281 0.054 Uiso 1 1 calc R
C83 C 1.0263(3) 0.1861(2) 1.08913(16) 0.0393(13) Uani 1 1 d .
C84 C 0.9607(3) 0.1850(2) 1.06991(15) 0.0409(13) Uani 1 1 d .
H84 H 0.9293 0.2136 1.0714 0.049 Uiso 1 1 calc R
C85 C 0.9420(3) 0.1429(2) 1.04923(15) 0.0382(13) Uani 1 1 d .
H85 H 0.8954 0.1404 1.0400 0.046 Uiso 1 1 calc R
C86 C 0.9933(3) 0.1034(2) 1.04198(16) 0.0413(13) Uani 1 1 d .
C87 C 1.0587(3) 0.1044(3) 1.06082(16) 0.0443(14) Uani 1 1 d .
H87 H 1.0920 0.0773 1.0574 0.053 Uiso 1 1 calc R
C88 C 1.0750(3) 0.1437(3) 1.08401(16) 0.0429(14) Uani 1 1 d .
H88 H 1.1183 0.1426 1.0966 0.051 Uiso 1 1 calc R
C89 C 1.0114(3) 0.0101(2) 1.02460(17) 0.0395(13) Uani 1 1 d .
C90 C 1.0525(4) -0.0106(2) 0.99859(17) 0.0485(16) Uani 1 1 d .
H90 H 1.0545 0.0058 0.9766 0.058 Uiso 1 1 calc R
C91 C 1.0928(4) -0.0575(2) 1.00479(16) 0.0449(15) Uani 1 1 d .
H91 H 1.1226 -0.0714 0.9873 0.054 Uiso 1 1 calc R
C92 C 1.0868(3) -0.0828(2) 1.03806(15) 0.0350(12) Uani 1 1 d .
C93 C 1.0449(3) -0.0607(2) 1.06345(16) 0.0457(15) Uani 1 1 d .
H93 H 1.0437 -0.0758 1.0859 0.055 Uiso 1 1 calc R
C94 C 1.0025(3) -0.0150(2) 1.05650(18) 0.0425(14) Uani 1 1 d .
H94 H 0.9697 -0.0024 1.0731 0.051 Uiso 1 1 calc R
C95 C 0.4930(3) 0.3085(2) 0.18944(15) 0.0359(12) Uani 1 1 d .
C96 C 0.4403(3) 0.2667(2) 0.18280(18) 0.0445(15) Uani 1 1 d .
C97 C 0.3768(3) 0.2631(2) 0.20243(16) 0.0401(13) Uani 1 1 d .
H97 H 0.3674 0.2875 0.2202 0.048 Uiso 1 1 calc R
C98 C 0.3273(3) 0.2232(2) 0.19543(18) 0.0424(14) Uani 1 1 d .
H98 H 0.2848 0.2208 0.2086 0.051 Uiso 1 1 calc R
C99 C 0.3413(4) 0.1867(3) 0.16881(18) 0.0526(16) Uani 1 1 d .
C100 C 0.4048(3) 0.1902(3) 0.14919(17) 0.0488(15) Uani 1 1 d .
H100 H 0.4142 0.1658 0.1314 0.059 Uiso 1 1 calc R
C101 C 0.4543(4) 0.2302(2) 0.15618(17) 0.0471(15) Uani 1 1 d .
H101 H 0.4968 0.2326 0.1430 0.056 Uiso 1 1 calc R
C102 C 0.3083(3) 0.0805(2) 0.18450(15) 0.0398(13) Uani 1 1 d .
C103 C 0.3802(3) 0.0697(2) 0.19278(16) 0.0436(14) Uani 1 1 d .
H103 H 0.4168 0.0917 0.1845 0.052 Uiso 1 1 calc R
C104 C 0.3973(3) 0.0260(3) 0.21337(17) 0.0484(15) Uani 1 1 d .
H104 H 0.4454 0.0188 0.2189 0.058 Uiso 1 1 calc R
C105 C 0.3426(3) -0.0069(2) 0.22568(17) 0.0426(14) Uani 1 1 d .
C106 C 0.2707(3) 0.0039(2) 0.21741(16) 0.0413(14) Uani 1 1 d .
H106 H 0.2341 -0.0181 0.2257 0.050 Uiso 1 1 calc R
C107 C 0.2535(3) 0.0476(2) 0.19682(16) 0.0389(13) Uani 1 1 d .
H107 H 0.2055 0.0549 0.1913 0.047 Uiso 1 1 calc R
C108 C 0.3570(3) -0.0502(2) 0.25076(16) 0.0403(13) Uani 1 1 d .
C109 C 0.5481(4) 0.3003(3) 0.31921(16) 0.0467(15) Uani 1 1 d .
C110 C 0.5970(3) 0.2559(2) 0.32996(17) 0.0423(14) Uani 1 1 d .
C111 C 0.5702(4) 0.2172(2) 0.35300(16) 0.0436(14) Uani 1 1 d .
H111 H 0.5239 0.2212 0.3623 0.052 Uiso 1 1 calc R
C112 C 0.6119(3) 0.1720(2) 0.36263(15) 0.0418(13) Uani 1 1 d .
H112 H 0.5928 0.1446 0.3761 0.050 Uiso 1 1 calc R
C113 C 0.6837(3) 0.1719(2) 0.35034(15) 0.0401(13) Uani 1 1 d .
C114 C 0.7141(3) 0.2096(2) 0.32706(16) 0.0425(14) Uani 1 1 d .
H114 H 0.7610 0.2068 0.3182 0.051 Uiso 1 1 calc R
C115 C 0.6669(3) 0.2523(3) 0.31831(18) 0.0506(17) Uani 1 1 d .
H115 H 0.6847 0.2790 0.3039 0.061 Uiso 1 1 calc R
C116 C 0.7124(3) 0.0676(2) 0.32957(15) 0.0401(13) Uani 1 1 d .
C117 C 0.6530(4) 0.0358(2) 0.33694(16) 0.0443(14) Uani 1 1 d .
H117 H 0.6269 0.0409 0.3577 0.053 Uiso 1 1 calc R
C118 C 0.6332(3) -0.0022(2) 0.31436(17) 0.0454(15) Uani 1 1 d .
H118 H 0.5944 -0.0244 0.3195 0.055 Uiso 1 1 calc R
C119 C 0.6732(3) -0.0078(2) 0.28217(16) 0.0427(14) Uani 1 1 d .
C120 C 0.7331(3) 0.0273(2) 0.2745(2) 0.0488(15) Uani 1 1 d .
H120 H 0.7589 0.0240 0.2534 0.059 Uiso 1 1 calc R
C121 C 0.7507(4) 0.0645(2) 0.29797(15) 0.0450(14) Uani 1 1 d .
H121 H 0.7882 0.0880 0.2933 0.054 Uiso 1 1 calc R
C122 C 0.6528(3) -0.0503(2) 0.25692(17) 0.0406(13) Uani 1 1 d .
C123 C 0.4017(4) -0.0075(2) 0.33384(19) 0.0510(17) Uani 1 1 d .
H123 H 0.3686 -0.0021 0.3157 0.061 Uiso 1 1 calc R
C124 C 0.4179(4) 0.0347(3) 0.35546(17) 0.0485(16) Uani 1 1 d .
H124 H 0.3965 0.0674 0.3515 0.058 Uiso 1 1 calc R
C125 C 0.4676(3) 0.0279(2) 0.38378(16) 0.0417(13) Uani 1 1 d .
C126 C 0.4976(3) -0.0197(2) 0.38656(15) 0.0364(13) Uani 1 1 d .
H126 H 0.5335 -0.0251 0.4035 0.044 Uiso 1 1 calc R
C127 C 0.4769(3) -0.0617(3) 0.36496(17) 0.0448(14) Uani 1 1 d .
H127 H 0.4954 -0.0951 0.3695 0.054 Uiso 1 1 calc R
C128 C 0.2657(4) 0.4450(3) 0.47002(19) 0.0543(17) Uani 1 1 d .
H128 H 0.2301 0.4546 0.4862 0.065 Uiso 1 1 calc R
C129 C 0.3070(3) 0.4016(2) 0.47538(19) 0.0486(16) Uani 1 1 d .
H129 H 0.2999 0.3817 0.4958 0.058 Uiso 1 1 calc R
C130 C 0.3601(4) 0.3859(2) 0.4512(2) 0.0526(16) Uani 1 1 d .
C131 C 0.3679(4) 0.4180(3) 0.42004(18) 0.0509(16) Uani 1 1 d .
H131 H 0.4010 0.4084 0.4027 0.061 Uiso 1 1 calc R
C132 C 0.3265(4) 0.4634(3) 0.4156(2) 0.0583(19) Uani 1 1 d .
H132 H 0.3336 0.4848 0.3960 0.070 Uiso 1 1 calc R
C133 C 0.7584(4) 0.1435(3) 0.64890(19) 0.0563(18) Uani 1 1 d .
H133 H 0.7553 0.1155 0.6647 0.068 Uiso 1 1 calc R
C134 C 0.7066(4) 0.1450(3) 0.62034(19) 0.0541(17) Uani 1 1 d .
H134 H 0.6676 0.1218 0.6193 0.065 Uiso 1 1 calc R
C135 C 0.7187(3) 0.1840(2) 0.59388(14) 0.0375(13) Uani 1 1 d .
C136 C 0.7727(4) 0.2197(3) 0.6003(2) 0.0557(17) Uani 1 1 d .
H136 H 0.7786 0.2486 0.5854 0.067 Uiso 1 1 calc R
C137 C 0.8199(4) 0.2125(2) 0.62969(17) 0.0477(15) Uani 1 1 d .
H137 H 0.8608 0.2339 0.6310 0.057 Uiso 1 1 calc R
C138 C 0.4831(3) 0.0724(2) 0.40746(15) 0.0407(13) Uani 1 1 d .
C139 C 0.4314(3) 0.1129(2) 0.41253(16) 0.0405(13) Uani 1 1 d .
H139 H 0.3876 0.1117 0.4004 0.049 Uiso 1 1 calc R
C140 C 0.4459(3) 0.1557(2) 0.43604(17) 0.0446(14) Uani 1 1 d .
H140 H 0.4118 0.1819 0.4402 0.053 Uiso 1 1 calc R
C141 C 0.5161(4) 0.1565(2) 0.45319(18) 0.0457(15) Uani 1 1 d .
C142 C 0.5647(3) 0.1183(3) 0.44698(16) 0.0445(15) Uani 1 1 d .
H142 H 0.6102 0.1203 0.4574 0.053 Uiso 1 1 calc R
C143 C 0.5488(3) 0.0769(3) 0.42589(15) 0.0425(14) Uani 1 1 d .
H143 H 0.5829 0.0502 0.4235 0.051 Uiso 1 1 calc R
C144 C 0.4932(3) 0.2741(2) 0.43780(16) 0.0421(14) Uani 1 1 d .
H144 H 0.5211 0.2595 0.4198 0.051 Uiso 1 1 calc R
C145 C 0.4535(3) 0.3211(2) 0.43078(16) 0.0431(14) Uani 1 1 d .
H145 H 0.4580 0.3390 0.4094 0.052 Uiso 1 1 calc R
C146 C 0.4075(3) 0.3391(3) 0.45742(16) 0.0448(15) Uani 1 1 d .
C147 C 0.4074(3) 0.3161(3) 0.49163(19) 0.0486(16) Uani 1 1 d .
H147 H 0.3812 0.3316 0.5099 0.058 Uiso 1 1 calc R
C148 C 0.4478(3) 0.2690(2) 0.49794(16) 0.0406(13) Uani 1 1 d .
H148 H 0.4453 0.2516 0.5196 0.049 Uiso 1 1 calc R
C149 C 0.4916(3) 0.2499(2) 0.47008(16) 0.0407(13) Uani 1 1 d .
C150 C 0.5756(3) 0.1955(2) 0.50486(16) 0.0374(13) Uani 1 1 d .
C151 C 0.6207(3) 0.2387(2) 0.51405(16) 0.0406(13) Uani 1 1 d .
H151 H 0.6194 0.2695 0.5007 0.049 Uiso 1 1 calc R
C152 C 0.6686(3) 0.2349(3) 0.54393(17) 0.0453(15) Uani 1 1 d .
H152 H 0.6978 0.2630 0.5506 0.054 Uiso 1 1 calc R
C153 C 0.6694(3) 0.1855(3) 0.56320(17) 0.0432(14) Uani 1 1 d .
C154 C 0.6231(4) 0.1466(3) 0.55366(17) 0.0497(15) Uani 1 1 d .
H154 H 0.6218 0.1161 0.5674 0.060 Uiso 1 1 calc R
C155 C 0.5755(3) 0.1496(2) 0.52342(16) 0.0410(14) Uani 1 1 d .
H155 H 0.5461 0.1214 0.5169 0.049 Uiso 1 1 calc R
C156 C 0.2415(3) -0.1097(3) 0.34901(16) 0.0445(14) Uani 1 1 d .
H156 H 0.2407 -0.0783 0.3363 0.053 Uiso 1 1 calc R
C157 C 0.1901(4) -0.1163(3) 0.37475(17) 0.0501(15) Uani 1 1 d .
H157 H 0.1499 -0.0942 0.3762 0.060 Uiso 1 1 calc R
C158 C 0.2009(3) -0.1588(2) 0.39956(16) 0.0431(14) Uani 1 1 d .
C159 C 0.2556(3) -0.1935(2) 0.39112(16) 0.0440(14) Uani 1 1 d .
H159 H 0.2637 -0.2226 0.4056 0.053 Uiso 1 1 calc R
C160 C 0.2988(3) -0.1860(2) 0.36148(15) 0.0422(14) Uani 1 1 d .
H160 H 0.3334 -0.2116 0.3563 0.051 Uiso 1 1 calc R
C161 C -0.0660(4) 0.0149(3) 0.67715(16) 0.0489(16) Uani 1 1 d .
H161 H -0.0997 0.0096 0.6951 0.059 Uiso 1 1 calc R
C162 C -0.0614(3) -0.0213(2) 0.65168(16) 0.0428(14) Uani 1 1 d .
H162 H -0.0938 -0.0494 0.6514 0.051 Uiso 1 1 calc R
C163 C -0.0097(3) -0.0176(2) 0.62600(17) 0.0410(14) Uani 1 1 d .
C164 C 0.0364(3) 0.0262(2) 0.62672(17) 0.0459(15) Uani 1 1 d .
H164 H 0.0717 0.0299 0.6093 0.055 Uiso 1 1 calc R
C166 C -0.2379(4) -0.4298(3) 0.51921(18) 0.0525(17) Uani 1 1 d .
H166 H -0.2740 -0.4389 0.5032 0.063 Uiso 1 1 calc R
C167 C -0.1984(3) -0.3808(3) 0.51349(16) 0.0474(15) Uani 1 1 d .
H167 H -0.2087 -0.3595 0.4941 0.057 Uiso 1 1 calc R
C168 C -0.1447(3) -0.3664(2) 0.53761(14) 0.0336(12) Uani 1 1 d .
C169 C -0.1363(3) -0.4020(2) 0.56486(16) 0.0429(14) Uani 1 1 d .
H169 H -0.1023 -0.3943 0.5823 0.051 Uiso 1 1 calc R
C170 C -0.1752(4) -0.4485(3) 0.56791(19) 0.0523(17) Uani 1 1 d .
H170 H -0.1651 -0.4712 0.5866 0.063 Uiso 1 1 calc R
C171 C 0.1543(3) -0.1643(2) 0.43131(16) 0.0409(14) Uani 1 1 d .
C172 C 0.1094(3) -0.1232(2) 0.44302(17) 0.0452(14) Uani 1 1 d .
H172 H 0.1073 -0.0919 0.4302 0.054 Uiso 1 1 calc R
C173 C 0.0693(3) -0.1284(2) 0.47271(17) 0.0444(14) Uani 1 1 d .
H173 H 0.0401 -0.1004 0.4798 0.053 Uiso 1 1 calc R
C174 C 0.0703(3) -0.1753(3) 0.49342(15) 0.0426(14) Uani 1 1 d .
C175 C 0.1175(3) -0.2150(2) 0.48251(16) 0.0417(14) Uani 1 1 d .
H175 H 0.1216 -0.2455 0.4960 0.050 Uiso 1 1 calc R
C176 C 0.1583(3) -0.2097(2) 0.45192(16) 0.0368(13) Uani 1 1 d .
H176 H 0.1889 -0.2370 0.4450 0.044 Uiso 1 1 calc R
C177 C 0.0009(3) -0.0594(2) 0.59966(14) 0.0314(12) Uani 1 1 d .
C178 C -0.0566(3) -0.0920(2) 0.59117(16) 0.0394(13) Uani 1 1 d .
H178 H -0.1012 -0.0870 0.6021 0.047 Uiso 1 1 calc R
C179 C -0.0481(3) -0.1323(2) 0.56622(16) 0.0426(14) Uani 1 1 d .
H179 H -0.0875 -0.1540 0.5613 0.051 Uiso 1 1 calc R
C180 C 0.0189(3) -0.1415(3) 0.54796(14) 0.0429(14) Uani 1 1 d .
C181 C 0.0770(3) -0.1068(2) 0.55664(15) 0.0406(13) Uani 1 1 d .
H181 H 0.1216 -0.1107 0.5455 0.049 Uiso 1 1 calc R
C182 C 0.0673(3) -0.0664(3) 0.58202(15) 0.0439(15) Uani 1 1 d .
H182 H 0.1058 -0.0440 0.5872 0.053 Uiso 1 1 calc R
C183 C -0.1018(3) -0.3178(2) 0.53445(15) 0.0361(13) Uani 1 1 d .
C184 C -0.0950(3) -0.2921(2) 0.50242(17) 0.0432(15) Uani 1 1 d .
H184 H -0.1183 -0.3059 0.4827 0.052 Uiso 1 1 calc R
C185 C -0.0554(3) -0.2474(2) 0.49873(16) 0.0400(13) Uani 1 1 d .
H185 H -0.0555 -0.2290 0.4774 0.048 Uiso 1 1 calc R
C186 C -0.0145(3) -0.2292(2) 0.52726(18) 0.0455(14) Uani 1 1 d .
C187 C -0.0208(4) -0.2526(2) 0.55941(16) 0.0452(14) Uani 1 1 d .
H187 H 0.0038 -0.2387 0.5788 0.054 Uiso 1 1 calc R
C188 C -0.0653(3) -0.2989(2) 0.56368(17) 0.0452(15) Uani 1 1 d .
H188 H -0.0693 -0.3155 0.5855 0.054 Uiso 1 1 calc R
C189 C 0.5165(4) 0.9349(3) 0.7295(2) 0.0587(19) Uani 1 1 d .
H18A H 0.5245 0.9598 0.7482 0.088 Uiso 1 1 calc R
H18B H 0.4682 0.9390 0.7205 0.088 Uiso 1 1 calc R
H18C H 0.5507 0.9410 0.7108 0.088 Uiso 1 1 calc R
C190 C 0.4926(5) 0.8421(3) 0.7190(2) 0.067(2) Uani 1 1 d .
H19A H 0.5289 0.8289 0.7031 0.101 Uiso 1 1 calc R
H19B H 0.4542 0.8581 0.7056 0.101 Uiso 1 1 calc R
H19C H 0.4734 0.8135 0.7327 0.101 Uiso 1 1 calc R
C191 C 0.5699(4) 0.8736(3) 0.7732(2) 0.065(2) Uani 1 1 d .
H191 H 0.5951 0.8421 0.7759 0.078 Uiso 1 1 calc R
C192 C 0.4675(4) 0.1284(3) 0.2862(2) 0.066(2) Uani 1 1 d .
H19D H 0.4345 0.1021 0.2774 0.099 Uiso 1 1 calc R
H19E H 0.4412 0.1601 0.2915 0.099 Uiso 1 1 calc R
H19F H 0.4906 0.1156 0.3073 0.099 Uiso 1 1 calc R
C193 C 0.5353(4) 0.1928(3) 0.2476(2) 0.064(2) Uani 1 1 d .
H19G H 0.5838 0.1959 0.2387 0.096 Uiso 1 1 calc R
H19H H 0.5289 0.2164 0.2672 0.096 Uiso 1 1 calc R
H19I H 0.5015 0.2016 0.2292 0.096 Uiso 1 1 calc R
C194 C 0.5642(4) 0.0977(3) 0.24433(19) 0.0578(18) Uani 1 1 d .
H194 H 0.5536 0.0637 0.2520 0.069 Uiso 1 1 calc R
Cd1 Cd 0.47314(2) 0.132680(15) 0.726053(10) 0.03255(9) Uani 1 1 d .
Cd2 Cd 0.61450(2) 0.122910(17) 0.799176(11) 0.03678(10) Uani 1 1 d .
Cd3 Cd 0.52281(2) -0.120543(16) 0.225130(11) 0.03432(9) Uani 1 1 d .
Cd4 Cd 0.38773(2) -0.124072(16) 0.301993(11) 0.03714(10) Uani 1 1 d .
N1 N 0.8016(3) 0.4167(2) 0.34763(14) 0.0475(13) Uani 1 1 d .
N2 N 0.2567(3) 0.7088(2) 0.53642(15) 0.0504(14) Uani 1 1 d .
N3 N 0.4731(3) 0.19357(19) 0.68054(13) 0.0431(12) Uani 1 1 d .
N4 N 0.5325(3) 0.4384(2) 0.52875(14) 0.0434(12) Uani 1 1 d .
N5 N 0.7084(2) 0.0988(2) 0.83685(13) 0.0385(11) Uani 1 1 d .
N6 N 1.0765(3) 0.30989(18) 1.16156(12) 0.0355(11) Uani 1 1 d .
N7 N 1.2035(3) -0.2254(2) 1.05449(15) 0.0489(13) Uani 1 1 d .
N8 N 0.9770(3) 0.0594(2) 1.01934(12) 0.0419(12) Uani 1 1 d .
N9 N 0.4297(3) -0.0547(2) 0.33707(13) 0.0402(12) Uani 1 1 d .
N10 N 0.2781(3) 0.4756(2) 0.43895(14) 0.0511(14) Uani 1 1 d .
N11 N 0.8100(3) 0.1787(2) 0.65446(15) 0.0498(13) Uani 1 1 d .
N12 N 0.2937(3) -0.1454(2) 0.34051(14) 0.0452(13) Uani 1 1 d .
N13 N -0.0238(3) 0.06002(18) 0.67863(12) 0.0343(10) Uani 1 1 d .
C165 C 0.0307(4) 0.0623(2) 0.65170(15) 0.0438(14) Uani 1 1 d .
H165 H 0.0633 0.0903 0.6518 0.053 Uiso 1 1 calc R
N14 N -0.2256(3) -0.4613(2) 0.54532(15) 0.0519(14) Uani 1 1 d .
N15 N 0.0260(2) -0.18138(19) 0.52394(12) 0.0339(10) Uani 1 1 d .
N16 N 0.5310(3) 0.2004(2) 0.47505(14) 0.0435(12) Uani 1 1 d .
N17 N 0.5255(3) 0.8821(2) 0.74303(15) 0.0524(13) Uani 1 1 d .
N18 N 0.5228(3) 0.1396(2) 0.25910(15) 0.0530(13) Uani 1 1 d .
O1 O 0.5089(2) 0.58373(16) 0.72057(12) 0.0485(11) Uani 1 1 d .
O2 O 0.4572(2) 0.56456(17) 0.66960(12) 0.0459(11) Uani 1 1 d .
O3 O 0.6895(2) 0.18427(16) 0.77060(11) 0.0404(10) Uani 1 1 d .
O4 O 0.5795(2) 0.18113(16) 0.74932(12) 0.0415(10) Uani 1 1 d .
O5 O 0.4146(2) 0.19034(18) 0.76148(11) 0.0439(10) Uani 1 1 d .
O6 O 0.2966(2) 0.1924(2) 0.74346(12) 0.0495(11) Uani 1 1 d .
O7 O 0.5222(3) 0.55703(18) 0.83734(13) 0.0544(12) Uani 1 1 d .
O8 O 0.4431(2) 0.58037(17) 0.79671(11) 0.0449(10) Uani 1 1 d .
O9 O 0.5410(2) 0.31874(19) 0.16553(12) 0.0474(11) Uani 1 1 d .
O10 O 0.4936(2) 0.33370(16) 0.21829(11) 0.0417(10) Uani 1 1 d .
O11 O 0.4217(2) -0.06993(16) 0.25038(11) 0.0411(10) Uani 1 1 d .
O12 O 0.3133(2) -0.06405(17) 0.27156(11) 0.0414(10) Uani 1 1 d .
O13 O 0.7015(2) -0.07176(19) 0.23784(13) 0.0517(12) Uani 1 1 d .
O14 O 0.5864(2) -0.06332(17) 0.25737(12) 0.0452(11) Uani 1 1 d .
O15 O 0.5666(2) 0.32725(18) 0.29286(11) 0.0464(10) Uani 1 1 d .
O16 O 0.4915(2) 0.30584(17) 0.33827(12) 0.0444(10) Uani 1 1 d .
O17 O 0.7210(3) 0.37605(18) 0.62669(12) 0.0523(11) Uani 1 1 d .
O18 O 0.7935(2) 0.40608(18) 0.67822(13) 0.0503(11) Uani 1 1 d .
O19 O 0.1986(2) 0.38675(17) 0.86502(12) 0.0456(10) Uani 1 1 d .
O20 O 0.2963(2) 0.35322(16) 0.90310(12) 0.0454(10) Uani 1 1 d .
O21 O 0.2873(2) 0.12304(19) 0.12336(12) 0.0533(12) Uani 1 1 d .
O22 O 0.2125(2) 0.15212(17) 0.17196(13) 0.0498(11) Uani 1 1 d .
O23 O 0.8113(2) 0.12891(17) 0.35367(12) 0.0485(11) Uani 1 1 d .
O24 O 0.7144(2) 0.10046(18) 0.39504(11) 0.0483(11) Uani 1 1 d .
O25 O 0.5746(3) 0.91011(19) 0.79650(14) 0.0618(13) Uani 1 1 d .
O26 O 0.6141(2) 0.10264(17) 0.22166(13) 0.0567(11) Uani 1 1 d .
O1W O 0.3635(2) 0.09566(16) 0.71849(11) 0.0421(10) Uani 1 1 d .
H1X H 0.3272 0.1185 0.7283 0.050 Uiso 1 1 d R
H1Y H 0.3540 0.0905 0.6937 0.050 Uiso 1 1 d R
O2W O 0.6530(2) 0.06280(15) 0.75765(11) 0.0395(9) Uani 1 1 d .
H2X H 0.7048 0.0599 0.7586 0.047 Uiso 1 1 d R
H2Y H 0.6386 0.0744 0.7345 0.047 Uiso 1 1 d R
O3W O 0.6288(2) -0.16168(16) 0.21874(11) 0.0435(10) Uani 1 1 d .
H3X H 0.6669 -0.1388 0.2268 0.052 Uiso 1 1 d R
H3Y H 0.6361 -0.1698 0.1942 0.052 Uiso 1 1 d R
O4W O 0.3478(2) -0.18807(16) 0.26423(11) 0.0427(10) Uani 1 1 d .
H4X H 0.3153 -0.1729 0.2472 0.051 Uiso 1 1 d R
H4Y H 0.3883 -0.2036 0.2522 0.051 Uiso 1 1 d R
O5W O 0.2540(2) 0.20573(17) 0.11138(11) 0.0484(10) Uani 1 1 d .
H5X H 0.2758 0.1768 0.1073 0.058 Uiso 1 1 d R
H5Y H 0.2323 0.2026 0.1311 0.058 Uiso 1 1 d R
O6W O 0.2026(3) 0.2938(2) 0.56237(14) 0.0629(13) Uani 1 1 d .
H6X H 0.2369 0.2908 0.5474 0.075 Uiso 1 1 d R
H6Y H 0.1952 0.3263 0.5667 0.075 Uiso 1 1 d R
S1 S 0.72735(9) 0.38967(7) 0.66408(5) 0.0484(4) Uani 1 1 d .
S2 S 0.27261(8) 0.37067(7) 0.86932(4) 0.0457(4) Uani 1 1 d .
S3 S 0.27978(9) 0.13564(7) 0.15887(5) 0.0487(4) Uani 1 1 d .
S4 S 0.73786(9) 0.11704(7) 0.36064(5) 0.0488(4) Uani 1 1 d .

loop_
_atom_site_aniso_label
_atom_site_aniso_U_11
_atom_site_aniso_U_22
_atom_site_aniso_U_33
_atom_site_aniso_U_23
_atom_site_aniso_U_13
_atom_site_aniso_U_12
C1 0.031(3) 0.057(4) 0.039(3) -0.009(3) 0.015(3) -0.005(3)
C2 0.039(3) 0.047(3) 0.028(3) 0.001(2) 0.009(2) 0.009(2)
C3 0.026(3) 0.040(3) 0.034(3) -0.017(2) 0.010(2) 0.002(2)
C4 0.044(3) 0.052(4) 0.037(3) -0.005(3) 0.006(3) 0.011(3)
C5 0.053(4) 0.058(4) 0.060(4) -0.024(4) 0.025(3) -0.022(3)
C6 0.061(4) 0.048(4) 0.053(4) -0.005(3) 0.000(3) 0.018(3)
C7 0.047(4) 0.031(3) 0.068(4) -0.002(3) 0.011(3) 0.006(3)
C8 0.044(3) 0.036(3) 0.046(3) 0.017(3) 0.014(3) 0.006(2)
C9 0.053(4) 0.039(3) 0.063(4) 0.007(3) -0.004(3) 0.020(3)
C10 0.051(4) 0.043(3) 0.063(4) 0.007(3) -0.003(3) 0.017(3)
C11 0.052(4) 0.051(3) 0.041(3) 0.017(3) 0.012(3) 0.003(3)
C12 0.053(4) 0.050(4) 0.040(3) 0.019(3) 0.007(3) 0.008(3)
C13 0.057(4) 0.033(3) 0.031(3) 0.013(2) 0.014(3) 0.004(2)
C14 0.048(4) 0.054(4) 0.030(3) 0.013(3) 0.011(3) 0.002(3)
C15 0.055(4) 0.051(4) 0.029(3) 0.009(3) 0.012(3) 0.018(3)
C16 0.033(3) 0.039(3) 0.028(3) 0.011(2) 0.010(2) 0.005(2)
C17 0.042(3) 0.048(3) 0.023(3) 0.003(2) 0.003(2) -0.017(3)
C18 0.050(4) 0.055(4) 0.038(3) -0.003(3) 0.018(3) -0.004(3)
C19 0.041(3) 0.046(3) 0.041(3) -0.003(3) 0.016(3) -0.004(3)
C20 0.055(4) 0.039(3) 0.040(3) 0.006(3) 0.017(3) -0.006(3)
C21 0.049(4) 0.044(3) 0.042(3) -0.010(3) 0.026(3) -0.011(3)
C22 0.033(3) 0.048(3) 0.034(3) -0.009(3) -0.012(2) -0.003(2)
C23 0.044(4) 0.043(3) 0.048(4) 0.005(3) -0.009(3) -0.008(3)
C24 0.033(3) 0.042(3) 0.043(3) 0.008(3) 0.000(3) 0.005(2)
C25 0.045(3) 0.046(3) 0.039(3) 0.008(3) -0.003(3) 0.006(3)
C26 0.042(3) 0.056(3) 0.028(3) 0.009(3) 0.009(3) 0.006(3)
C27 0.039(3) 0.043(3) 0.038(3) -0.004(3) -0.001(3) -0.003(3)
C28 0.033(3) 0.048(3) 0.050(4) 0.003(3) 0.018(3) 0.013(2)
C29 0.044(3) 0.045(3) 0.035(3) 0.011(3) 0.014(3) 0.021(3)
C30 0.033(3) 0.051(4) 0.043(3) 0.015(3) 0.012(3) 0.004(2)
C31 0.038(3) 0.055(4) 0.036(3) 0.014(3) -0.003(3) 0.009(3)
C32 0.035(3) 0.054(4) 0.040(3) 0.012(3) -0.004(2) 0.009(3)
C33 0.040(3) 0.054(3) 0.039(3) 0.015(3) 0.000(3) 0.011(3)
C34 0.040(3) 0.045(3) 0.047(4) -0.004(3) -0.006(3) 0.004(2)
C35 0.034(3) 0.050(3) 0.039(3) -0.007(3) 0.006(2) 0.008(2)
C36 0.035(3) 0.038(3) 0.046(4) -0.003(3) -0.003(3) 0.001(2)
C37 0.032(3) 0.044(3) 0.047(4) 0.003(3) -0.006(3) 0.001(2)
C38 0.035(3) 0.037(3) 0.038(3) 0.002(3) -0.003(2) 0.009(2)
C39 0.061(4) 0.042(3) 0.040(3) 0.000(3) -0.007(3) 0.018(3)
C40 0.062(4) 0.050(4) 0.025(3) -0.006(3) -0.006(3) 0.022(3)
C41 0.029(3) 0.035(3) 0.057(4) 0.009(3) 0.007(3) 0.011(2)
C42 0.043(3) 0.046(3) 0.040(3) 0.017(3) 0.001(3) -0.005(3)
C43 0.031(3) 0.040(3) 0.069(4) 0.020(3) -0.008(3) 0.002(2)
C44 0.031(3) 0.039(3) 0.041(3) -0.001(3) 0.000(2) 0.002(2)
C45 0.021(3) 0.055(3) 0.045(3) 0.023(3) -0.012(2) -0.005(2)
C46 0.031(3) 0.044(3) 0.047(3) 0.008(3) 0.011(3) 0.008(2)
C47 0.037(3) 0.030(2) 0.032(3) -0.003(2) -0.003(2) 0.000(2)
C48 0.041(3) 0.043(3) 0.045(3) 0.008(3) 0.000(3) -0.005(3)
C49 0.046(4) 0.050(3) 0.025(3) -0.002(2) -0.013(3) -0.013(3)
C50 0.036(3) 0.045(3) 0.043(3) 0.012(3) 0.012(3) 0.005(2)
C51 0.051(4) 0.062(4) 0.030(3) 0.019(3) -0.004(3) -0.013(3)
C52 0.036(3) 0.051(3) 0.025(3) 0.008(2) 0.006(2) -0.006(2)
C53 0.042(3) 0.048(3) 0.039(3) 0.021(3) 0.016(3) -0.010(3)
C54 0.046(3) 0.064(4) 0.025(3) 0.018(3) -0.008(3) -0.013(3)
C55 0.031(3) 0.049(3) 0.037(3) 0.011(3) 0.001(2) 0.008(2)
C56 0.024(3) 0.063(4) 0.045(4) 0.008(3) 0.002(3) 0.001(3)
C57 0.051(4) 0.047(3) 0.033(3) 0.009(3) 0.011(3) -0.004(3)
C58 0.029(3) 0.046(3) 0.040(3) -0.004(3) 0.009(2) -0.003(2)
C59 0.032(3) 0.064(4) 0.033(3) -0.007(3) -0.003(2) 0.018(3)
C60 0.034(3) 0.056(4) 0.047(4) -0.005(3) 0.007(3) 0.002(3)
C61 0.034(3) 0.051(3) 0.045(4) -0.003(3) 0.005(3) 0.003(3)
C62 0.033(3) 0.049(3) 0.036(3) 0.012(3) -0.015(2) 0.007(2)
C63 0.043(3) 0.049(3) 0.032(3) 0.010(3) 0.004(3) 0.007(3)
C64 0.044(3) 0.047(3) 0.023(3) -0.006(2) -0.001(2) -0.002(3)
C65 0.047(4) 0.054(4) 0.053(4) 0.014(3) -0.016(3) -0.022(3)
C66 0.041(3) 0.062(4) 0.049(4) 0.008(3) -0.025(3) -0.017(3)
C67 0.035(3) 0.051(3) 0.035(3) 0.011(3) -0.006(2) 0.008(3)
C68 0.039(3) 0.050(3) 0.041(3) 0.000(3) -0.007(3) 0.004(3)
C69 0.051(4) 0.046(3) 0.030(3) 0.001(3) -0.011(3) 0.004(3)
C70 0.053(4) 0.040(3) 0.046(4) 0.000(3) -0.022(3) 0.011(3)
C71 0.044(4) 0.054(4) 0.047(4) -0.007(3) -0.022(3) 0.014(3)
C72 0.067(4) 0.041(3) 0.055(4) -0.004(3) -0.011(3) 0.016(3)
C73 0.049(4) 0.055(4) 0.061(4) 0.018(3) 0.003(3) 0.018(3)
C74 0.041(3) 0.036(3) 0.055(4) -0.009(3) -0.017(3) 0.000(2)
C75 0.055(4) 0.032(3) 0.065(4) -0.010(3) 0.012(3) -0.001(3)
C76 0.059(4) 0.047(4) 0.051(4) 0.002(3) -0.005(3) 0.006(3)
C77 0.050(4) 0.046(3) 0.020(3) 0.000(2) -0.006(2) 0.001(3)
C78 0.021(3) 0.052(3) 0.042(3) 0.003(3) -0.010(2) 0.003(2)
C79 0.037(3) 0.051(3) 0.034(3) 0.006(3) -0.010(3) -0.007(3)
C80 0.049(4) 0.039(3) 0.035(3) -0.007(3) -0.001(3) 0.007(3)
C81 0.050(3) 0.052(3) 0.024(3) -0.002(3) 0.001(2) -0.006(3)
C82 0.056(4) 0.050(3) 0.028(3) -0.003(3) -0.011(3) 0.004(3)
C83 0.040(3) 0.038(3) 0.040(3) 0.011(2) 0.002(3) 0.008(2)
C84 0.032(3) 0.056(4) 0.035(3) 0.001(3) 0.001(2) 0.010(3)
C85 0.036(3) 0.041(3) 0.037(3) -0.008(3) 0.009(2) 0.004(2)
C86 0.045(3) 0.047(3) 0.032(3) -0.006(3) 0.003(3) 0.003(3)
C87 0.037(3) 0.055(4) 0.040(3) -0.004(3) -0.004(3) -0.002(3)
C88 0.033(3) 0.061(4) 0.035(3) -0.011(3) -0.005(3) 0.002(3)
C89 0.036(3) 0.039(3) 0.043(3) -0.009(3) 0.003(3) -0.002(2)
C90 0.061(4) 0.047(4) 0.037(3) 0.000(3) -0.009(3) 0.001(3)
C91 0.057(4) 0.046(3) 0.032(3) 0.014(3) -0.006(3) 0.003(3)
C92 0.026(3) 0.048(3) 0.031(3) -0.005(2) -0.002(2) -0.005(2)
C93 0.057(4) 0.047(3) 0.033(3) -0.017(3) -0.010(3) 0.010(3)
C94 0.033(3) 0.038(3) 0.057(4) 0.001(3) -0.009(3) 0.003(2)
C95 0.038(3) 0.031(3) 0.039(3) 0.006(2) -0.006(2) -0.006(2)
C96 0.024(3) 0.051(3) 0.059(4) -0.011(3) 0.003(3) 0.000(2)
C97 0.035(3) 0.044(3) 0.041(3) 0.000(3) 0.007(3) 0.010(2)
C98 0.031(3) 0.044(3) 0.053(4) 0.004(3) -0.002(3) -0.001(2)
C99 0.053(4) 0.060(4) 0.045(4) -0.003(3) 0.007(3) 0.002(3)
C100 0.050(4) 0.061(4) 0.035(3) -0.003(3) 0.004(3) -0.014(3)
C101 0.056(4) 0.043(3) 0.042(4) 0.005(3) 0.012(3) -0.005(3)
C102 0.043(3) 0.042(3) 0.034(3) -0.012(2) -0.012(3) -0.003(3)
C103 0.034(3) 0.050(3) 0.046(4) -0.008(3) 0.016(3) -0.015(3)
C104 0.034(3) 0.065(4) 0.047(4) -0.004(3) 0.008(3) 0.003(3)
C105 0.036(3) 0.057(4) 0.035(3) -0.005(3) -0.011(3) 0.002(3)
C106 0.034(3) 0.052(3) 0.038(3) 0.000(3) -0.002(3) -0.003(2)
C107 0.028(3) 0.045(3) 0.044(3) -0.003(3) 0.001(3) 0.004(2)
C108 0.040(3) 0.041(3) 0.040(3) 0.002(3) 0.004(3) -0.003(2)
C109 0.052(4) 0.053(4) 0.035(3) 0.004(3) 0.006(3) 0.007(3)
C110 0.030(3) 0.054(4) 0.044(4) -0.004(3) 0.005(3) 0.003(2)
C111 0.059(4) 0.038(3) 0.034(3) -0.005(3) 0.002(3) -0.004(3)
C112 0.045(3) 0.048(3) 0.032(3) -0.007(3) 0.014(3) 0.006(3)
C113 0.041(3) 0.051(3) 0.028(3) 0.000(3) -0.001(2) 0.000(3)
C114 0.044(3) 0.037(3) 0.046(4) -0.015(3) 0.008(3) 0.000(2)
C115 0.044(4) 0.054(4) 0.054(4) 0.021(3) 0.008(3) 0.007(3)
C116 0.045(3) 0.044(3) 0.031(3) 0.003(3) 0.002(3) -0.001(3)
C117 0.058(4) 0.041(3) 0.034(3) 0.014(3) -0.002(3) 0.000(3)
C118 0.044(4) 0.045(3) 0.048(4) 0.001(3) -0.008(3) -0.008(3)
C119 0.047(4) 0.046(3) 0.036(3) 0.005(3) -0.003(3) 0.004(3)
C120 0.035(3) 0.049(3) 0.063(4) -0.002(3) 0.000(3) -0.003(3)
C121 0.056(4) 0.056(4) 0.023(3) 0.000(3) -0.005(3) -0.007(3)
C122 0.029(3) 0.049(3) 0.043(3) -0.001(3) -0.003(2) 0.000(2)
C123 0.063(4) 0.039(3) 0.051(4) 0.001(3) -0.011(3) 0.009(3)
C124 0.051(4) 0.056(4) 0.038(3) -0.010(3) -0.007(3) 0.011(3)
C125 0.039(3) 0.051(3) 0.035(3) 0.003(3) -0.010(3) -0.005(3)
C126 0.034(3) 0.046(3) 0.029(3) 0.002(3) -0.005(2) -0.007(2)
C127 0.031(3) 0.058(4) 0.046(4) -0.006(3) -0.008(3) -0.006(3)
C128 0.046(4) 0.064(4) 0.054(4) -0.004(3) -0.009(3) 0.022(3)
C129 0.049(4) 0.041(3) 0.056(4) 0.006(3) 0.002(3) 0.002(3)
C130 0.044(4) 0.045(3) 0.069(5) -0.004(3) -0.001(3) -0.006(3)
C131 0.055(4) 0.055(4) 0.043(4) -0.003(3) -0.011(3) 0.011(3)
C132 0.066(5) 0.046(4) 0.064(5) -0.003(3) 0.004(4) 0.024(3)
C133 0.062(4) 0.059(4) 0.048(4) 0.012(3) 0.005(3) -0.015(3)
C134 0.064(4) 0.045(4) 0.054(4) -0.006(3) 0.006(3) -0.015(3)
C135 0.030(3) 0.059(4) 0.023(3) -0.006(3) -0.008(2) -0.004(2)
C136 0.054(4) 0.055(4) 0.058(4) -0.001(3) 0.000(3) -0.011(3)
C137 0.053(4) 0.043(3) 0.047(4) -0.003(3) 0.001(3) -0.014(3)
C138 0.032(3) 0.062(4) 0.028(3) -0.006(3) 0.008(2) -0.005(3)
C139 0.026(3) 0.044(3) 0.051(4) 0.002(3) -0.008(3) -0.008(2)
C140 0.040(3) 0.045(3) 0.049(4) 0.010(3) 0.001(3) 0.000(3)
C141 0.052(4) 0.036(3) 0.049(4) -0.001(3) -0.007(3) 0.001(3)
C142 0.029(3) 0.063(4) 0.042(3) -0.018(3) -0.011(2) 0.007(3)
C143 0.028(3) 0.066(4) 0.034(3) -0.003(3) -0.003(2) 0.002(3)
C144 0.039(3) 0.052(4) 0.035(3) 0.000(3) 0.005(3) -0.006(3)
C145 0.040(3) 0.053(4) 0.037(3) 0.001(3) 0.006(3) -0.004(3)
C146 0.046(4) 0.057(4) 0.032(3) 0.006(3) 0.010(3) -0.008(3)
C147 0.029(3) 0.061(4) 0.057(4) 0.009(3) 0.015(3) 0.001(3)
C148 0.035(3) 0.053(3) 0.034(3) -0.001(3) 0.003(2) -0.002(3)
C149 0.037(3) 0.052(3) 0.033(3) -0.002(3) 0.006(3) -0.003(3)
C150 0.034(3) 0.034(3) 0.045(3) -0.003(3) 0.003(3) -0.002(2)
C151 0.045(3) 0.041(3) 0.035(3) 0.019(3) -0.002(3) 0.003(3)
C152 0.034(3) 0.054(4) 0.047(4) -0.014(3) -0.006(3) -0.002(3)
C153 0.032(3) 0.057(4) 0.041(3) -0.001(3) -0.007(3) 0.014(3)
C154 0.061(4) 0.055(4) 0.034(3) -0.007(3) -0.006(3) -0.006(3)
C155 0.040(3) 0.044(3) 0.039(3) -0.005(3) 0.001(3) -0.009(3)
C156 0.042(3) 0.054(4) 0.038(3) -0.004(3) 0.006(3) 0.011(3)
C157 0.051(4) 0.058(4) 0.041(3) 0.004(3) -0.005(3) 0.010(3)
C158 0.041(3) 0.049(3) 0.039(3) -0.002(3) -0.005(3) 0.004(3)
C159 0.041(3) 0.051(4) 0.040(3) -0.002(3) 0.000(3) 0.008(3)
C160 0.044(3) 0.047(3) 0.036(3) 0.006(3) 0.007(3) 0.000(3)
C161 0.056(4) 0.066(4) 0.024(3) 0.008(3) -0.003(3) -0.014(3)
C162 0.038(3) 0.053(4) 0.037(3) 0.004(3) 0.000(3) -0.026(3)
C163 0.033(3) 0.043(3) 0.047(4) 0.010(3) -0.003(3) -0.006(2)
C164 0.043(4) 0.054(4) 0.041(3) 0.008(3) 0.006(3) -0.010(3)
C166 0.045(4) 0.068(4) 0.044(4) 0.008(3) -0.011(3) -0.029(3)
C167 0.051(4) 0.051(4) 0.041(3) 0.020(3) -0.015(3) -0.018(3)
C168 0.035(3) 0.040(3) 0.026(3) -0.006(2) -0.002(2) -0.002(2)
C169 0.044(3) 0.049(3) 0.036(3) -0.009(3) -0.003(3) -0.002(3)
C170 0.048(4) 0.059(4) 0.049(4) 0.008(3) 0.013(3) -0.009(3)
C171 0.044(3) 0.044(3) 0.035(3) 0.001(3) -0.010(3) -0.001(3)
C172 0.050(4) 0.041(3) 0.045(3) -0.001(3) -0.003(3) 0.008(3)
C173 0.053(4) 0.032(3) 0.048(4) 0.000(3) -0.008(3) 0.002(3)
C174 0.047(4) 0.054(4) 0.027(3) 0.005(3) -0.001(3) 0.008(3)
C175 0.041(3) 0.046(3) 0.038(3) 0.008(3) -0.007(3) 0.007(3)
C176 0.021(3) 0.047(3) 0.042(3) -0.003(3) -0.003(2) 0.003(2)
C177 0.035(3) 0.037(3) 0.023(3) 0.007(2) -0.008(2) -0.007(2)
C178 0.035(3) 0.048(3) 0.036(3) -0.002(3) -0.003(3) -0.008(2)
C179 0.043(3) 0.042(3) 0.043(3) -0.003(3) 0.002(3) 0.004(3)
C180 0.048(4) 0.058(4) 0.023(3) 0.002(3) 0.003(3) -0.009(3)
C181 0.038(3) 0.049(3) 0.035(3) 0.006(3) 0.002(3) -0.011(3)
C182 0.049(4) 0.058(4) 0.025(3) 0.007(3) -0.003(3) -0.019(3)
C183 0.037(3) 0.034(3) 0.037(3) 0.007(2) -0.007(2) -0.011(2)
C184 0.037(3) 0.047(3) 0.046(4) -0.010(3) 0.019(3) -0.016(3)
C185 0.037(3) 0.049(3) 0.034(3) -0.002(3) -0.003(2) -0.008(3)
C186 0.037(3) 0.052(4) 0.048(4) 0.004(3) 0.002(3) -0.002(3)
C187 0.059(4) 0.047(3) 0.029(3) -0.005(3) -0.005(3) -0.004(3)
C188 0.043(3) 0.052(4) 0.040(3) 0.008(3) 0.003(3) -0.014(3)
C189 0.059(4) 0.060(4) 0.058(4) 0.020(4) 0.024(4) 0.024(3)
C190 0.080(5) 0.078(5) 0.044(4) -0.021(4) 0.016(4) -0.014(4)
C191 0.079(5) 0.047(4) 0.069(5) -0.001(4) -0.014(4) -0.020(4)
C192 0.058(4) 0.070(5) 0.069(5) -0.012(4) 0.008(4) -0.016(4)
C193 0.067(5) 0.072(5) 0.054(4) 0.023(4) -0.020(4) -0.011(4)
C194 0.068(5) 0.051(4) 0.054(4) 0.009(3) 0.000(4) -0.010(3)
Cd1 0.0303(2) 0.0397(2) 0.02766(19) 0.00289(17) -0.00069(16) 0.00275(16)
Cd2 0.0306(2) 0.0403(2) 0.0395(2) 0.00059(19) -0.00181(17) -0.00118(17)
Cd3 0.0318(2) 0.0419(2) 0.0293(2) -0.00047(18) 0.00007(16) -0.00182(17)
Cd4 0.0305(2) 0.0400(2) 0.0409(2) 0.00014(19) -0.00009(17) 0.00066(17)
N1 0.048(3) 0.061(3) 0.033(3) 0.012(3) -0.001(2) -0.011(3)
N2 0.046(3) 0.049(3) 0.056(3) 0.003(3) 0.002(3) 0.006(2)
N3 0.053(3) 0.043(3) 0.033(3) 0.010(2) 0.016(2) 0.005(2)
N4 0.048(3) 0.043(3) 0.039(3) 0.008(2) 0.008(2) -0.007(2)
N5 0.026(2) 0.046(3) 0.044(3) 0.000(2) -0.003(2) -0.011(2)
N6 0.039(3) 0.037(2) 0.030(2) 0.001(2) -0.003(2) 0.009(2)
N7 0.033(3) 0.056(3) 0.058(3) -0.001(3) 0.002(2) 0.003(2)
N8 0.044(3) 0.060(3) 0.022(2) -0.007(2) -0.004(2) 0.003(2)
N9 0.040(3) 0.051(3) 0.030(3) -0.005(2) 0.002(2) -0.003(2)
N10 0.059(4) 0.053(3) 0.041(3) -0.006(3) 0.003(3) 0.009(3)
N11 0.040(3) 0.058(3) 0.052(3) 0.004(3) -0.001(3) -0.003(2)
N12 0.036(3) 0.059(3) 0.041(3) 0.008(3) 0.006(2) 0.003(2)
N13 0.032(3) 0.042(3) 0.029(2) 0.000(2) 0.000(2) -0.002(2)
C165 0.059(4) 0.042(3) 0.031(3) 0.012(2) -0.004(3) -0.012(3)
N14 0.050(3) 0.051(3) 0.054(3) 0.003(3) 0.002(3) -0.007(2)
N15 0.028(2) 0.048(3) 0.026(2) 0.001(2) -0.0104(19) -0.009(2)
N16 0.051(3) 0.043(3) 0.037(3) -0.002(2) -0.004(2) 0.002(2)
N17 0.047(3) 0.060(3) 0.050(3) 0.006(3) 0.000(3) -0.002(3)
N18 0.047(3) 0.066(3) 0.046(3) 0.012(3) -0.006(3) -0.001(3)
O1 0.048(3) 0.045(2) 0.052(3) -0.024(2) 0.000(2) 0.0052(19)
O2 0.043(3) 0.046(2) 0.048(3) -0.004(2) -0.010(2) 0.0082(19)
O3 0.044(2) 0.043(2) 0.034(2) 0.0023(19) 0.0058(19) 0.0020(18)
O4 0.034(2) 0.042(2) 0.048(3) 0.014(2) 0.0037(19) -0.0031(18)
O5 0.036(2) 0.053(3) 0.043(3) -0.005(2) 0.0027(19) 0.0024(19)
O6 0.040(2) 0.071(3) 0.037(2) -0.014(2) 0.0005(19) 0.001(2)
O7 0.046(3) 0.055(3) 0.062(3) 0.021(2) -0.011(2) -0.014(2)
O8 0.048(2) 0.047(2) 0.040(2) 0.001(2) -0.009(2) -0.0045(19)
O9 0.038(2) 0.062(3) 0.042(3) -0.005(2) 0.003(2) -0.011(2)
O10 0.041(2) 0.045(2) 0.039(2) 0.0018(19) -0.0015(18) -0.0007(17)
O11 0.037(2) 0.047(2) 0.039(2) -0.007(2) 0.0013(19) 0.0039(19)
O12 0.034(2) 0.051(2) 0.039(2) 0.001(2) 0.0051(19) 0.0027(18)
O13 0.045(3) 0.052(3) 0.058(3) 0.003(2) 0.007(2) -0.006(2)
O14 0.041(2) 0.048(3) 0.046(3) 0.001(2) -0.004(2) -0.0087(19)
O15 0.046(3) 0.054(3) 0.040(2) 0.001(2) 0.009(2) 0.006(2)
O16 0.037(2) 0.054(3) 0.041(2) -0.007(2) 0.0059(19) 0.0122(19)
O17 0.062(3) 0.046(3) 0.049(3) 0.005(2) 0.018(2) 0.010(2)
O18 0.036(2) 0.051(3) 0.064(3) 0.004(2) 0.008(2) 0.0008(19)
O19 0.038(2) 0.047(2) 0.052(3) -0.003(2) 0.0078(19) -0.0004(18)
O20 0.049(3) 0.039(2) 0.048(3) -0.0002(19) 0.011(2) -0.0035(19)
O21 0.052(3) 0.058(3) 0.050(3) -0.001(2) 0.009(2) -0.016(2)
O22 0.045(3) 0.041(2) 0.063(3) 0.000(2) 0.002(2) 0.0012(19)
O23 0.043(2) 0.055(3) 0.048(3) -0.004(2) 0.0039(19) -0.003(2)
O24 0.050(3) 0.053(3) 0.042(2) 0.001(2) -0.003(2) 0.010(2)
O25 0.058(3) 0.062(3) 0.065(3) -0.009(2) 0.005(3) -0.019(2)
O26 0.055(3) 0.052(2) 0.063(3) -0.001(2) -0.004(2) -0.001(2)
O1W 0.035(2) 0.046(2) 0.046(3) 0.0014(19) 0.0017(18) -0.0013(17)
O2W 0.041(2) 0.041(2) 0.036(2) 0.0050(18) -0.0102(18) 0.0042(17)
O3W 0.038(2) 0.049(2) 0.044(2) 0.006(2) 0.0089(19) -0.0046(18)
O4W 0.041(2) 0.050(2) 0.038(2) -0.0088(19) 0.0027(18) -0.0031(18)
O5W 0.050(3) 0.053(3) 0.042(2) 0.001(2) -0.003(2) 0.010(2)
O6W 0.064(3) 0.062(3) 0.063(3) -0.011(2) 0.004(3) 0.004(2)
S1 0.0428(9) 0.0457(9) 0.0569(10) 0.0066(8) 0.0121(8) 0.0064(7)
S2 0.0367(8) 0.0521(10) 0.0485(9) -0.0016(8) 0.0114(7) -0.0020(7)
S3 0.0458(9) 0.0560(10) 0.0443(9) 0.0015(8) 0.0000(7) -0.0042(7)
S4 0.0446(9) 0.0524(10) 0.0494(9) 0.0012(8) 0.0011(7) -0.0005(7)

loop_
_atom_type_symbol
_atom_type_description
_atom_type_scat_dispersion_real
_atom_type_scat_dispersion_imag
_atom_type_scat_source
C C 0.0033 0.0016 'International Tables Vol C Tables 4.2.6.8 and 6.1.1.4'
H H 0.0000 0.0000 'International Tables Vol C Tables 4.2.6.8 and 6.1.1.4'
N N 0.0061 0.0033 'International Tables Vol C Tables 4.2.6.8 and 6.1.1.4'
O O 0.0106 0.0060 'International Tables Vol C Tables 4.2.6.8 and 6.1.1.4'
Cd Cd -0.8075 1.2024 'International Tables Vol C Tables 4.2.6.8 and 6.1.1.4'
S S 0.1246 0.1234 'International Tables Vol C Tables 4.2.6.8 and 6.1.1.4'

loop_
_geom_angle_atom_site_label_1
_geom_angle_atom_site_label_2
_geom_angle_atom_site_label_3
_geom_angle
_geom_angle_site_symmetry_1
_geom_angle_site_symmetry_3
N1 C1 C2 123.1(5) . .
N1 C1 H1 118.5 . .
C2 C1 H1 118.5 . .
C1 C2 C3 119.3(5) . .
C1 C2 H2 120.4 . .
C3 C2 H2 120.4 . .
C4 C3 C16 122.8(5) . .
C4 C3 C2 115.9(5) . .
C16 C3 C2 121.2(5) . .
C3 C4 C5 118.1(6) . .
C3 C4 H4 120.9 . .
C5 C4 H4 120.9 . .
N1 C5 C4 121.9(5) . .
N1 C5 H5 119.0 . .
C4 C5 H5 119.0 . .
N2 C6 C7 119.2(6) . .
N2 C6 H6 120.4 . .
C7 C6 H6 120.4 . .
C6 C7 C8 124.4(7) . .
C6 C7 H7 117.8 . .
C8 C7 H7 117.8 . .
C9 C8 C7 114.2(6) . .
C9 C8 C24 125.0(6) . .
C7 C8 C24 120.8(6) . .
C8 C9 C10 119.3(6) . .
C8 C9 H9 120.3 . .
C10 C9 H9 120.3 . .
N2 C10 C9 121.8(6) . .
N2 C10 H10 119.1 . .
C9 C10 H10 119.1 . .
N3 C11 C12 123.5(5) . .
N3 C11 H11 118.3 . .
C12 C11 H11 118.3 . .
C13 C12 C11 118.1(6) . .
C13 C12 H12 121.0 . .
C11 C12 H12 121.0 . .
C12 C13 C14 120.3(5) . .
C12 C13 C30 122.8(5) . .
C14 C13 C30 116.9(5) . .
C13 C14 C15 117.2(6) . .
C13 C14 H14 121.4 . .
C15 C14 H14 121.4 . .
N3 C15 C14 124.5(5) . .
N3 C15 H15 117.8 . .
C14 C15 H15 117.8 . .
C17 C16 C21 116.5(5) . .
C17 C16 C3 121.4(5) . .
C21 C16 C3 121.5(5) . .
C18 C17 C16 122.4(5) . .
C18 C17 H17 118.8 . .
C16 C17 H17 118.8 . .
C17 C18 C19 119.9(6) . .
C17 C18 H18 120.1 . .
C19 C18 H18 120.1 . .
C20 C19 C18 118.1(5) . .
C20 C19 N4 121.4(5) . .
C18 C19 N4 120.4(5) . .
C21 C20 C19 121.9(5) . .
C21 C20 H20 119.1 . .
C19 C20 H20 119.1 . .
C20 C21 C16 121.1(5) . .
C20 C21 H21 119.4 . .
C16 C21 H21 119.4 . .
C23 C22 C27 120.0(6) . .
C23 C22 H22 120.0 . .
C27 C22 H22 120.0 . .
C22 C23 C24 120.0(6) . .
C22 C23 H23 120.0 . .
C24 C23 H23 120.0 . .
C25 C24 C23 120.0(5) . .
C25 C24 C8 121.1(6) . .
C23 C24 C8 118.8(5) . .
C26 C25 C24 120.0(6) . .
C26 C25 H25 120.0 . .
C24 C25 H25 120.0 . .
C27 C26 C25 120.0(6) . .
C27 C26 H26 120.0 . .
C25 C26 H26 120.0 . .
C26 C27 C22 120.0(5) . .
C26 C27 N4 119.5(5) . .
C22 C27 N4 120.5(5) . .
C29 C28 C33 119.9(5) . .
C29 C28 H28 120.1 . .
C33 C28 H28 120.1 . .
C28 C29 C30 121.3(5) . .
C28 C29 H29 119.3 . .
C30 C29 H29 119.3 . .
C29 C30 C31 117.6(5) . .
C29 C30 C13 124.0(5) . .
C31 C30 C13 118.4(5) . .
C32 C31 C30 120.6(5) . .
C32 C31 H31 119.7 . .
C30 C31 H31 119.7 . .
C33 C32 C31 117.9(6) . .
C33 C32 H32 121.0 . .
C31 C32 H32 121.0 . .
C32 C33 C28 122.5(6) . .
C32 C33 N4 117.0(5) . .
C28 C33 N4 120.4(5) . .
O1 C34 O2 124.1(5) . .
O1 C34 C35 121.9(5) . .
O2 C34 C35 113.9(5) . .
C36 C35 C40 123.6(5) . .
C36 C35 C34 118.5(5) . .
C40 C35 C34 117.7(5) . .
C37 C36 C35 119.0(6) . .
C37 C36 H36 120.5 . .
C35 C36 H36 120.5 . .
C38 C37 C36 119.6(5) . .
C38 C37 H37 120.2 . .
C36 C37 H37 120.2 . .
C37 C38 C39 122.5(5) . .
C37 C38 S1 120.3(4) . .
C39 C38 S1 117.2(5) . .
C38 C39 C40 121.0(6) . .
C38 C39 H39 119.5 . .
C40 C39 H39 119.5 . .
C35 C40 C39 114.0(6) . .
C35 C40 H40 123.0 . .
C39 C40 H40 123.0 . .
C42 C41 C46 120.9(5) . .
C42 C41 S1 124.1(4) . .
C46 C41 S1 114.6(4) . .
C41 C42 C43 119.9(5) . .
C41 C42 H42 120.1 . .
C43 C42 H42 120.1 . .
C44 C43 C42 122.2(6) . .
C44 C43 H43 118.9 . .
C42 C43 H43 118.9 . .
C43 C44 C45 119.0(6) . .
C43 C44 C47 121.6(5) . .
C45 C44 C47 119.4(5) . .
C44 C45 C46 121.1(5) . .
C44 C45 H45 119.5 . .
C46 C45 H45 119.5 . .
C41 C46 C45 116.7(5) . .
C41 C46 H46 121.6 . .
C45 C46 H46 121.6 . .
O3 C47 O4 121.5(4) . .
O3 C47 C44 116.2(4) . .
O4 C47 C44 121.7(4) . .
O7 C48 O8 120.8(5) . .
O7 C48 C49 118.6(5) . .
O8 C48 C49 120.3(5) . .
C50 C49 C54 120.0(5) . .
C50 C49 C48 120.5(5) . .
C54 C49 C48 119.5(5) . .
C51 C50 C49 120.0(6) . .
C51 C50 H50 120.0 . .
C49 C50 H50 120.0 . .
C50 C51 C52 120.0(6) . .
C50 C51 H51 120.0 . .
C52 C51 H51 120.0 . .
C53 C52 C51 120.0(5) . .
C53 C52 S2 120.8(4) . .
C51 C52 S2 119.1(4) . .
C54 C53 C52 120.0(6) . .
C54 C53 H53 120.0 . .
C52 C53 H53 120.0 . .
C53 C54 C49 120.0(6) . .
C53 C54 H54 120.0 . .
C49 C54 H54 120.0 . .
C56 C55 C60 123.4(6) . .
C56 C55 S2 117.0(4) . .
C60 C55 S2 119.6(5) . .
C55 C56 C57 118.1(6) . .
C55 C56 H56 120.9 . .
C57 C56 H56 120.9 . .
C58 C57 C56 119.8(6) . .
C58 C57 H57 120.1 . .
C56 C57 H57 120.1 . .
C59 C58 C57 118.3(5) . .
C59 C58 C61 118.3(5) . .
C57 C58 C61 123.4(5) . .
C58 C59 C60 122.5(5) . .
C58 C59 H59 118.7 . .
C60 C59 H59 118.7 . .
C55 C60 C59 117.6(6) . .
C55 C60 H60 121.2 . .
C59 C60 H60 121.2 . .
O5 C61 O6 130.3(5) . .
O5 C61 C58 119.5(5) . .
O6 C61 C58 109.7(4) . .
N5 C62 C63 123.6(5) . .
N5 C62 H62 118.2 . .
C63 C62 H62 118.2 . .
C62 C63 C64 120.4(6) . .
C62 C63 H63 119.8 . .
C64 C63 H63 119.8 . .
C63 C64 C65 118.2(5) . .
C63 C64 C77 122.3(5) . .
C65 C64 C77 119.4(5) . .
C64 C65 C66 116.8(5) . .
C64 C65 H65 121.6 . .
C66 C65 H65 121.6 . .
N5 C66 C65 124.5(5) . .
N5 C66 H66 117.8 . .
C65 C66 H66 117.8 . .
C68 C67 N6 126.9(5) . .
C68 C67 H67 116.5 . .
N6 C67 H67 116.5 . .
C67 C68 C69 119.8(6) . .
C67 C68 H68 120.1 . .
C69 C68 H68 120.1 . .
C70 C69 C83 121.6(5) . .
C70 C69 C68 115.3(5) . .
C83 C69 C68 122.9(5) . .
C69 C70 C71 118.3(5) . .
C69 C70 H70 120.8 . .
C71 C70 H70 120.8 . .
N6 C71 C70 125.8(5) . .
N6 C71 H71 117.1 . .
C70 C71 H71 117.1 . .
N7 C72 C73 122.2(6) . .
N7 C72 H72 118.9 . .
C73 C72 H72 118.9 . .
C72 C73 C74 118.9(7) . .
C72 C73 H73 120.6 . .
C74 C73 H73 120.6 . .
C73 C74 C75 117.4(6) . .
C73 C74 C92 124.0(6) . .
C75 C74 C92 118.5(6) . .
C74 C75 C76 117.0(6) . .
C74 C75 H75 121.5 . .
C76 C75 H75 121.5 . .
N7 C76 C75 124.5(6) . .
N7 C76 H76 117.7 . .
C75 C76 H76 117.7 . .
C82 C77 C78 118.1(5) . .
C82 C77 C64 123.6(5) . .
C78 C77 C64 118.4(5) . .
C79 C78 C77 119.3(5) . .
C79 C78 H78 120.4 . .
C77 C78 H78 120.4 . .
C78 C79 C80 119.8(6) . .
C78 C79 H79 120.1 . .
C80 C79 H79 120.1 . .
C81 C80 C79 119.6(6) . .
C81 C80 N8 123.2(5) . .
C79 C80 N8 116.8(5) . .
C82 C81 C80 122.4(6) . .
C82 C81 H81 118.8 . .
C80 C81 H81 118.8 . .
C81 C82 C77 120.8(6) . .
C81 C82 H82 119.6 . .
C77 C82 H82 119.6 . .
C84 C83 C88 117.3(6) . .
C84 C83 C69 121.6(5) . .
C88 C83 C69 121.1(5) . .
C85 C84 C83 121.8(5) . .
C85 C84 H84 119.1 . .
C83 C84 H84 119.1 . .
C84 C85 C86 119.8(6) . .
C84 C85 H85 120.1 . .
C86 C85 H85 120.1 . .
C87 C86 C85 118.0(6) . .
C87 C86 N8 119.7(5) . .
C85 C86 N8 121.9(5) . .
C88 C87 C86 122.0(6) . .
C88 C87 H87 119.0 . .
C86 C87 H87 119.0 . .
C87 C88 C83 120.3(6) . .
C87 C88 H88 119.8 . .
C83 C88 H88 119.8 . .
C90 C89 C94 121.9(6) . .
C90 C89 N8 119.6(5) . .
C94 C89 N8 118.5(5) . .
C89 C90 C91 120.0(6) . .
C89 C90 H90 120.0 . .
C91 C90 H90 120.0 . .
C92 C91 C90 118.9(6) . .
C92 C91 H91 120.5 . .
C90 C91 H91 120.5 . .
C93 C92 C91 119.2(6) . .
C93 C92 C74 120.1(6) . .
C91 C92 C74 120.7(5) . .
C92 C93 C94 121.3(6) . .
C92 C93 H93 119.3 . .
C94 C93 H93 119.3 . .
C89 C94 C93 118.2(6) . .
C89 C94 H94 120.9 . .
C93 C94 H94 120.9 . .
O10 C95 O9 119.7(4) . .
O10 C95 C96 121.4(5) . .
O9 C95 C96 118.8(5) . .
C97 C96 C101 120.0(6) . .
C97 C96 C95 121.1(6) . .
C101 C96 C95 118.9(5) . .
C98 C97 C96 120.0(6) . .
C98 C97 H97 120.0 . .
C96 C97 H97 120.0 . .
C97 C98 C99 120.0(6) . .
C97 C98 H98 120.0 . .
C99 C98 H98 120.0 . .
C98 C99 C100 120.0(6) . .
C98 C99 S3 121.5(5) . .
C100 C99 S3 118.5(5) . .
C99 C100 C101 120.0(6) . .
C99 C100 H100 120.0 . .
C101 C100 H100 120.0 . .
C100 C101 C96 120.0(6) . .
C100 C101 H101 120.0 . .
C96 C101 H101 120.0 . .
C103 C102 C107 120.0(6) . .
C103 C102 S3 124.0(5) . .
C107 C102 S3 116.0(4) . .
C104 C103 C102 120.0(5) . .
C104 C103 H103 120.0 . .
C102 C103 H103 120.0 . .
C103 C104 C105 120.0(6) . .
C103 C104 H104 120.0 . .
C105 C104 H104 120.0 . .
C106 C105 C104 120.0(6) . .
C106 C105 C108 117.6(6) . .
C104 C105 C108 122.1(5) . .
C105 C106 C107 120.0(6) . .
C105 C106 H106 120.0 . .
C107 C106 H106 120.0 . .
C102 C107 C106 120.0(5) . .
C102 C107 H107 120.0 . .
C106 C107 H107 120.0 . .
O12 C108 O11 121.5(5) . .
O12 C108 C105 121.8(5) . .
O11 C108 C105 116.5(5) . .
O12 C108 Cd4 58.0(2) . .
O11 C108 Cd4 63.6(2) . .
C105 C108 Cd4 174.7(4) . .
O15 C109 O16 127.7(5) . .
O15 C109 C110 117.3(5) . .
O16 C109 C110 115.0(5) . .
C115 C110 C111 119.1(6) . .
C115 C110 C109 122.2(6) . .
C111 C110 C109 118.7(5) . .
C110 C111 C112 122.0(6) . .
C110 C111 H111 119.0 . .
C112 C111 H111 119.0 . .
C113 C112 C111 115.2(6) . .
C113 C112 H112 122.4 . .
C111 C112 H112 122.4 . .
C112 C113 C114 125.3(6) . .
C112 C113 S4 117.8(5) . .
C114 C113 S4 116.5(4) . .
C113 C114 C115 114.4(6) . .
C113 C114 H114 122.8 . .
C115 C114 H114 122.8 . .
C110 C115 C114 123.5(6) . .
C110 C115 H115 118.2 . .
C114 C115 H115 118.2 . .
C117 C116 C121 122.7(5) . .
C117 C116 S4 119.0(5) . .
C121 C116 S4 118.2(4) . .
C118 C117 C116 120.4(6) . .
C118 C117 H117 119.8 . .
C116 C117 H117 119.8 . .
C117 C118 C119 118.2(6) . .
C117 C118 H118 120.9 . .
C119 C118 H118 120.9 . .
C118 C119 C120 120.3(6) . .
C118 C119 C122 119.1(5) . .
C120 C119 C122 120.6(5) . .
C121 C120 C119 119.1(6) . .
C121 C120 H120 120.5 . .
C119 C120 H120 120.5 . .
C120 C121 C116 119.2(5) . .
C120 C121 H121 120.4 . .
C116 C121 H121 120.4 . .
O14 C122 O13 125.3(5) . .
O14 C122 C119 115.1(4) . .
O13 C122 C119 119.6(4) . .
N9 C123 C124 124.7(6) . .
N9 C123 H123 117.7 . .
C124 C123 H123 117.7 . .
C123 C124 C125 119.4(6) . .
C123 C124 H124 120.3 . .
C125 C124 H124 120.3 . .
C126 C125 C124 116.0(5) . .
C126 C125 C138 124.5(5) . .
C124 C125 C138 119.5(6) . .
C125 C126 C127 122.1(5) . .
C125 C126 H126 118.9 . .
C127 C126 H126 118.9 . .
N9 C127 C126 121.5(5) . .
N9 C127 H127 119.2 . .
C126 C127 H127 119.2 . .
C129 C128 N10 118.4(6) . .
C129 C128 H128 120.8 . .
N10 C128 H128 120.8 . .
C128 C129 C130 122.0(7) . .
C128 C129 H129 119.0 . .
C130 C129 H129 119.0 . .
C129 C130 C131 116.3(6) . .
C129 C130 C146 122.3(6) . .
C131 C130 C146 121.4(6) . .
C132 C131 C130 120.8(7) . .
C132 C131 H131 119.6 . .
C130 C131 H131 119.6 . .
N10 C132 C131 119.8(7) . .
N10 C132 H132 120.1 . .
C131 C132 H132 120.1 . .
N11 C133 C134 125.4(6) . .
N11 C133 H133 117.3 . .
C134 C133 H133 117.3 . .
C135 C134 C133 116.1(6) . .
C135 C134 H134 122.0 . .
C133 C134 H134 122.0 . .
C136 C135 C134 116.6(6) . .
C136 C135 C153 124.9(6) . .
C134 C135 C153 118.4(6) . .
C135 C136 C137 120.0(6) . .
C135 C136 H136 120.0 . .
C137 C136 H136 120.0 . .
N11 C137 C136 124.5(5) . .
N11 C137 H137 117.7 . .
C136 C137 H137 117.7 . .
C143 C138 C139 117.1(5) . .
C143 C138 C125 122.3(6) . .
C139 C138 C125 120.6(5) . .
C138 C139 C140 120.6(5) . .
C138 C139 H139 119.7 . .
C140 C139 H139 119.7 . .
C139 C140 C141 117.2(5) . .
C139 C140 H140 121.4 . .
C141 C140 H140 121.4 . .
C142 C141 N16 122.8(5) . .
C142 C141 C140 120.6(6) . .
N16 C141 C140 116.6(5) . .
C141 C142 C143 121.3(6) . .
C141 C142 H142 119.4 . .
C143 C142 H142 119.4 . .
C142 C143 C138 123.1(6) . .
C142 C143 H143 118.5 . .
C138 C143 H143 118.5 . .
C149 C144 C145 122.1(6) . .
C149 C144 H144 118.9 . .
C145 C144 H144 118.9 . .
C146 C145 C144 116.9(6) . .
C146 C145 H145 121.5 . .
C144 C145 H145 121.5 . .
C145 C146 C147 121.7(6) . .
C145 C146 C130 120.2(6) . .
C147 C146 C130 118.0(6) . .
C146 C147 C148 119.7(6) . .
C146 C147 H147 120.1 . .
C148 C147 H147 120.1 . .
C149 C148 C147 117.5(6) . .
C149 C148 H148 121.3 . .
C147 C148 H148 121.3 . .
C144 C149 C148 121.5(6) . .
C144 C149 N16 119.4(5) . .
C148 C149 N16 118.9(5) . .
C155 C150 N16 119.4(5) . .
C155 C150 C151 122.4(6) . .
N16 C150 C151 118.3(5) . .
C150 C151 C152 120.1(5) . .
C150 C151 H151 120.0 . .
C152 C151 H151 120.0 . .
C151 C152 C153 117.4(5) . .
C151 C152 H152 121.3 . .
C153 C152 H152 121.3 . .
C154 C153 C152 119.2(6) . .
C154 C153 C135 125.4(6) . .
C152 C153 C135 115.2(6) . .
C153 C154 C155 123.8(6) . .
C153 C154 H154 118.1 . .
C155 C154 H154 118.1 . .
C150 C155 C154 117.0(6) . .
C150 C155 H155 121.5 . .
C154 C155 H155 121.5 . .
N12 C156 C157 125.4(6) . .
N12 C156 H156 117.3 . .
C157 C156 H156 117.3 . .
C156 C157 C158 117.1(6) . .
C156 C157 H157 121.4 . .
C158 C157 H157 121.4 . .
C159 C158 C157 115.4(6) . .
C159 C158 C171 123.6(6) . .
C157 C158 C171 121.0(5) . .
C158 C159 C160 121.5(6) . .
C158 C159 H159 119.3 . .
C160 C159 H159 119.3 . .
N12 C160 C159 123.9(5) . .
N12 C160 H160 118.1 . .
C159 C160 H160 118.1 . .
C162 C161 N13 124.2(5) . .
C162 C161 H161 117.9 . .
N13 C161 H161 117.9 . .
C161 C162 C163 120.7(6) . .
C161 C162 H162 119.7 . .
C163 C162 H162 119.7 . .
C162 C163 C164 117.8(6) . .
C162 C163 C177 121.7(5) . .
C164 C163 C177 120.4(5) . .
C165 C164 C163 121.1(5) . .
C165 C164 H164 119.5 . .
C163 C164 H164 119.5 . .
N14 C166 C167 123.6(5) . .
N14 C166 H166 118.2 . .
C167 C166 H166 118.2 . .
C168 C167 C166 118.8(5) . .
C168 C167 H167 120.6 . .
C166 C167 H167 120.6 . .
C169 C168 C167 113.5(5) . .
C169 C168 C183 123.3(5) . .
C167 C168 C183 123.2(5) . .
C168 C169 C170 124.1(6) . .
C168 C169 H169 118.0 . .
C170 C169 H169 118.0 . .
N14 C170 C169 121.8(6) . .
N14 C170 H170 119.1 . .
C169 C170 H170 119.1 . .
C176 C171 C172 118.0(6) . .
C176 C171 C158 119.9(6) . .
C172 C171 C158 121.9(6) . .
C173 C172 C171 120.9(6) . .
C173 C172 H172 119.6 . .
C171 C172 H172 119.6 . .
C172 C173 C174 122.1(6) . .
C172 C173 H173 118.9 . .
C174 C173 H173 118.9 . .
C175 C174 N15 121.4(5) . .
C175 C174 C173 116.6(6) . .
N15 C174 C173 122.0(5) . .
C176 C175 C174 121.2(6) . .
C176 C175 H175 119.4 . .
C174 C175 H175 119.4 . .
C175 C176 C171 121.1(5) . .
C175 C176 H176 119.5 . .
C171 C176 H176 119.5 . .
C178 C177 C182 118.9(5) . .
C178 C177 C163 119.2(5) . .
C182 C177 C163 121.9(5) . .
C177 C178 C179 120.5(6) . .
C177 C178 H178 119.8 . .
C179 C178 H178 119.8 . .
C178 C179 C180 122.6(6) . .
C178 C179 H179 118.7 . .
C180 C179 H179 118.7 . .
N15 C180 C181 122.6(5) . .
N15 C180 C179 121.5(5) . .
C181 C180 C179 115.9(6) . .
C182 C181 C180 120.5(6) . .
C182 C181 H181 119.7 . .
C180 C181 H181 119.7 . .
C177 C182 C181 121.5(5) . .
C177 C182 H182 119.2 . .
C181 C182 H182 119.2 . .
C184 C183 C188 119.5(5) . .
C184 C183 C168 121.1(5) . .
C188 C183 C168 119.3(5) . .
C185 C184 C183 122.3(6) . .
C185 C184 H184 118.8 . .
C183 C184 H184 118.8 . .
C184 C185 C186 119.2(6) . .
C184 C185 H185 120.4 . .
C186 C185 H185 120.4 . .
C187 C186 C185 120.1(6) . .
C187 C186 N15 119.6(5) . .
C185 C186 N15 119.7(5) . .
C186 C187 C188 120.3(6) . .
C186 C187 H187 119.8 . .
C188 C187 H187 119.8 . .
C183 C188 C187 118.2(5) . .
C183 C188 H188 120.9 . .
C187 C188 H188 120.9 . .
N17 C189 H18A 109.5 . .
N17 C189 H18B 109.5 . .
H18A C189 H18B 109.5 . .
N17 C189 H18C 109.5 . .
H18A C189 H18C 109.5 . .
H18B C189 H18C 109.5 . .
N17 C190 H19A 109.5 . .
N17 C190 H19B 109.5 . .
H19A C190 H19B 109.5 . .
N17 C190 H19C 109.5 . .
H19A C190 H19C 109.5 . .
H19B C190 H19C 109.5 . .
O25 C191 N17 118.8(6) . .
O25 C191 H191 120.6 . .
N17 C191 H191 120.6 . .
N18 C192 H19D 109.5 . .
N18 C192 H19E 109.5 . .
H19D C192 H19E 109.5 . .
N18 C192 H19F 109.5 . .
H19D C192 H19F 109.5 . .
H19E C192 H19F 109.5 . .
N18 C193 H19G 109.5 . .
N18 C193 H19H 109.5 . .
H19G C193 H19H 109.5 . .
N18 C193 H19I 109.5 . .
H19G C193 H19I 109.5 . .
H19H C193 H19I 109.5 . .
O26 C194 N18 125.6(5) . .
O26 C194 H194 117.2 . .
N18 C194 H194 117.2 . .
O8 Cd1 O1W 109.25(16) 3_646 .
O8 Cd1 O5 162.51(15) 3_646 .
O1W Cd1 O5 85.09(15) . .
O8 Cd1 N3 96.38(17) 3_646 .
O1W Cd1 N3 100.60(18) . .
O5 Cd1 N3 90.52(17) . .
O8 Cd1 O1 85.42(16) 3_646 3_646
O1W Cd1 O1 90.88(15) . 3_646
O5 Cd1 O1 84.38(16) . 3_646
N3 Cd1 O1 167.01(18) . 3_646
O8 Cd1 O4 83.19(15) 3_646 .
O1W Cd1 O4 164.83(15) . .
O5 Cd1 O4 81.25(16) . .
N3 Cd1 O4 86.16(17) . .
O1 Cd1 O4 81.27(14) 3_646 .
O2W Cd2 O2 95.81(15) . 3_646
O2W Cd2 N5 90.78(16) . .
O2 Cd2 N5 86.90(16) 3_646 .
O2W Cd2 O3 86.73(15) . .
O2 Cd2 O3 176.68(15) 3_646 .
N5 Cd2 O3 90.93(16) . .
O2W Cd2 N6 175.38(15) . 4_457
O2 Cd2 N6 88.33(16) 3_646 4_457
N5 Cd2 N6 91.50(18) . 4_457
O3 Cd2 N6 89.21(15) . 4_457
O2W Cd2 O4 87.50(15) . .
O2 Cd2 O4 128.34(14) 3_646 .
N5 Cd2 O4 144.72(15) . .
O3 Cd2 O4 53.79(14) . .
N6 Cd2 O4 88.32(16) 4_457 .
O2W Cd2 O1 79.71(15) . 3_646
O2 Cd2 O1 53.04(14) 3_646 3_646
N5 Cd2 O1 136.91(15) . 3_646
O3 Cd2 O1 129.75(14) . 3_646
N6 Cd2 O1 101.28(16) 4_457 3_646
O4 Cd2 O1 77.30(13) . 3_646
O15 Cd3 O14 161.11(16) 3_645 .
O15 Cd3 O3W 109.89(16) 3_645 .
O14 Cd3 O3W 84.33(16) . .
O15 Cd3 N13 99.63(16) 3_645 2_554
O14 Cd3 N13 88.82(16) . 2_554
O3W Cd3 N13 102.64(16) . 2_554
O15 Cd3 O10 83.88(15) 3_645 3_645
O14 Cd3 O10 84.03(15) . 3_645
O3W Cd3 O10 88.94(14) . 3_645
N13 Cd3 O10 165.75(15) 2_554 3_645
O15 Cd3 O11 82.28(15) 3_645 .
O14 Cd3 O11 81.25(16) . .
O3W Cd3 O11 162.24(15) . .
N13 Cd3 O11 87.44(16) 2_554 .
O10 Cd3 O11 79.31(14) 3_645 .
O4W Cd4 O9 94.02(16) . 3_645
O4W Cd4 N12 89.13(17) . .
O9 Cd4 N12 86.91(17) 3_645 .
O4W Cd4 N9 175.89(17) . .
O9 Cd4 N9 88.96(18) 3_645 .
N12 Cd4 N9 93.87(19) . .
O4W Cd4 O12 88.01(15) . .
O9 Cd4 O12 177.20(15) 3_645 .
N12 Cd4 O12 91.19(16) . .
N9 Cd4 O12 89.12(17) . .
O4W Cd4 O11 89.05(15) . .
O9 Cd4 O11 128.65(15) 3_645 .
N12 Cd4 O11 144.43(16) . .
N9 Cd4 O11 86.88(16) . .
O12 Cd4 O11 53.24(14) . .
O4W Cd4 O10 77.99(14) . 3_645
O9 Cd4 O10 53.75(14) 3_645 3_645
N12 Cd4 O10 136.79(16) . 3_645
N9 Cd4 O10 101.60(16) . 3_645
O12 Cd4 O10 128.70(14) . 3_645
O11 Cd4 O10 77.16(13) . 3_645
O4W Cd4 C108 88.68(12) . .
O9 Cd4 C108 156.64(12) 3_645 .
N12 Cd4 C108 116.36(13) . .
N9 Cd4 C108 87.47(13) . .
O12 Cd4 C108 25.17(12) . .
O11 Cd4 C108 28.08(12) . .
O10 Cd4 C108 104.52(12) 3_645 .
C5 N1 C1 121.5(4) . .
C6 N2 C10 120.9(4) . .
C15 N3 C11 116.2(4) . .
C15 N3 Cd1 124.6(3) . .
C11 N3 Cd1 118.9(3) . .
C19 N4 C33 121.6(4) . .
C19 N4 C27 118.7(4) . .
C33 N4 C27 118.8(4) . .
C66 N5 C62 115.5(4) . .
C66 N5 Cd2 120.2(3) . .
C62 N5 Cd2 120.4(3) . .
C71 N6 C67 113.5(4) . .
C71 N6 Cd2 119.8(3) . 4_557
C67 N6 Cd2 126.4(3) . 4_557
C76 N7 C72 119.8(4) . .
C89 N8 C80 121.8(3) . .
C89 N8 C86 120.5(3) . .
C80 N8 C86 117.4(4) . .
C123 N9 C127 115.9(4) . .
C123 N9 Cd4 120.3(3) . .
C127 N9 Cd4 123.2(3) . .
C132 N10 C128 122.8(4) . .
C137 N11 C133 116.0(4) . .
C160 N12 C156 115.6(4) . .
C160 N12 Cd4 120.7(3) . .
C156 N12 Cd4 121.4(3) . .
C161 N13 C165 113.6(4) . .
C161 N13 Cd3 125.3(3) . 2
C165 N13 Cd3 120.2(4) . 2
C164 C165 N13 122.5(5) . .
C164 C165 H165 118.8 . .
N13 C165 H165 118.8 . .
C166 N14 C170 118.3(4) . .
C180 N15 C174 121.0(4) . .
C180 N15 C186 121.3(4) . .
C174 N15 C186 117.6(4) . .
C150 N16 C141 121.0(4) . .
C150 N16 C149 118.1(3) . .
C141 N16 C149 120.2(4) . .
C191 N17 C189 119.4(4) . .
C191 N17 C190 128.4(4) . .
C189 N17 C190 111.6(5) . .
C194 N18 C193 119.8(5) . .
C194 N18 C192 120.0(4) . .
C193 N18 C192 120.2(5) . .
C34 O1 Cd1 173.5(3) . 3_656
C34 O1 Cd2 86.1(3) . 3_656
Cd1 O1 Cd2 99.53(14) 3_656 3_656
C34 O2 Cd2 96.6(3) . 3_656
C47 O3 Cd2 95.5(2) . .
C47 O4 Cd1 156.8(3) . .
C47 O4 Cd2 89.2(2) . .
Cd1 O4 Cd2 100.45(14) . .
C61 O5 Cd1 132.4(3) . .
C48 O8 Cd1 117.1(3) . 3_656
C95 O9 Cd4 98.3(2) . 3_655
C95 O10 Cd3 172.2(3) . 3_655
C95 O10 Cd4 87.7(2) . 3_655
Cd3 O10 Cd4 99.74(15) 3_655 3_655
C108 O11 Cd3 155.0(3) . .
C108 O11 Cd4 88.3(3) . .
Cd3 O11 Cd4 102.11(15) . .
C108 O12 Cd4 96.8(3) . .
C122 O14 Cd3 132.1(3) . .
C109 O15 Cd3 111.3(3) . 3_655
Cd1 O1W H1X 109.1 . .
Cd1 O1W H1Y 110.1 . .
H1X O1W H1Y 109.5 . .
Cd2 O2W H2X 109.4 . .
Cd2 O2W H2Y 109.6 . .
H2X O2W H2Y 109.5 . .
Cd3 O3W H3X 109.0 . .
Cd3 O3W H3Y 109.2 . .
H3X O3W H3Y 109.5 . .
Cd4 O4W H4X 109.6 . .
Cd4 O4W H4Y 109.6 . .
H4X O4W H4Y 109.5 . .
H5X O5W H5Y 107.5 . .
H6X O6W H6Y 109.5 . .
O18 S1 O17 120.8(3) . .
O18 S1 C41 106.8(2) . .
O17 S1 C41 108.7(2) . .
O18 S1 C38 106.8(2) . .
O17 S1 C38 107.5(2) . .
C41 S1 C38 105.4(3) . .
O20 S2 O19 118.9(3) . .
O20 S2 C55 107.9(2) . .
O19 S2 C55 110.2(2) . .
O20 S2 C52 106.9(2) . .
O19 S2 C52 107.4(2) . .
C55 S2 C52 104.6(3) . .
O21 S3 O22 120.0(3) . .
O21 S3 C99 108.1(2) . .
O22 S3 C99 106.1(2) . .
O21 S3 C102 108.4(2) . .
O22 S3 C102 107.7(2) . .
C99 S3 C102 105.7(3) . .
O23 S4 O24 121.4(3) . .
O23 S4 C113 109.6(2) . .
O24 S4 C113 105.1(2) . .
O23 S4 C116 106.3(2) . .
O24 S4 C116 108.2(2) . .
C113 S4 C116 105.1(3) . .

loop_
_geom_bond_atom_site_label_1
_geom_bond_atom_site_label_2
_geom_bond_distance
_geom_bond_site_symmetry_2
C1 N1 1.324(6) .
C1 C2 1.391(8) .
C1 H1 0.9300 .
C2 C3 1.473(8) .
C2 H2 0.9300 .
C3 C4 1.410(8) .
C3 C16 1.441(7) .
C4 C5 1.492(8) .
C4 H4 0.9300 .
C5 N1 1.286(6) .
C5 H5 0.9300 .
C6 N2 1.289(7) .
C6 C7 1.389(8) .
C6 H6 0.9300 .
C7 C8 1.457(9) .
C7 H7 0.9300 .
C8 C9 1.321(9) .
C8 C24 1.491(8) .
C9 C10 1.496(8) .
C9 H9 0.9300 .
C10 N2 1.331(7) .
C10 H10 0.9300 .
C11 N3 1.342(6) .
C11 C12 1.433(8) .
C11 H11 0.9300 .
C12 C13 1.340(8) .
C12 H12 0.9300 .
C13 C14 1.400(8) .
C13 C30 1.474(8) .
C14 C15 1.406(8) .
C14 H14 0.9300 .
C15 N3 1.330(6) .
C15 H15 0.9300 .
C16 C17 1.385(8) .
C16 C21 1.399(8) .
C17 C18 1.378(8) .
C17 H17 0.9300 .
C18 C19 1.385(8) .
C18 H18 0.9300 .
C19 C20 1.382(8) .
C19 N4 1.389(6) .
C20 C21 1.359(8) .
C20 H20 0.9300 .
C21 H21 0.9300 .
C22 C23 1.390(9) .
C22 C27 1.390(8) .
C22 H22 0.9300 .
C23 C24 1.390(9) .
C23 H23 0.9300 .
C24 C25 1.390(8) .
C25 C26 1.390(8) .
C25 H25 0.9300 .
C26 C27 1.390(8) .
C26 H26 0.9300 .
C27 N4 1.436(6) .
C28 C29 1.377(8) .
C28 C33 1.399(8) .
C28 H28 0.9300 .
C29 C30 1.418(8) .
C29 H29 0.9300 .
C30 C31 1.446(8) .
C31 C32 1.425(8) .
C31 H31 0.9300 .
C32 C33 1.386(8) .
C32 H32 0.9300 .
C33 N4 1.432(6) .
C34 O1 1.188(6) .
C34 O2 1.306(6) .
C34 C35 1.523(8) .
C35 C36 1.394(8) .
C35 C40 1.421(8) .
C36 C37 1.385(8) .
C36 H36 0.9300 .
C37 C38 1.352(8) .
C37 H37 0.9300 .
C38 C39 1.388(8) .
C38 S1 1.769(5) .
C39 C40 1.432(8) .
C39 H39 0.9300 .
C40 H40 0.9300 .
C41 C42 1.344(8) .
C41 C46 1.388(7) .
C41 S1 1.764(6) .
C42 C43 1.403(8) .
C42 H42 0.9300 .
C43 C44 1.327(8) .
C43 H43 0.9300 .
C44 C45 1.366(7) .
C44 C47 1.457(8) .
C45 C46 1.451(8) .
C45 H45 0.9300 .
C46 H46 0.9300 .
C47 O3 1.250(5) .
C47 O4 1.254(5) .
C48 O7 1.246(6) .
C48 O8 1.284(6) .
C48 C49 1.464(8) .
C49 C50 1.390(8) .
C49 C54 1.390(8) .
C50 C51 1.390(8) .
C50 H50 0.9300 .
C51 C52 1.390(8) .
C51 H51 0.9300 .
C52 C53 1.390(8) .
C52 S2 1.779(5) .
C53 C54 1.390(8) .
C53 H53 0.9300 .
C54 H54 0.9300 .
C55 C56 1.374(8) .
C55 C60 1.390(8) .
C55 S2 1.739(6) .
C56 C57 1.431(9) .
C56 H56 0.9300 .
C57 C58 1.422(8) .
C57 H57 0.9300 .
C58 C59 1.391(8) .
C58 C61 1.469(6) .
C59 C60 1.396(8) .
C59 H59 0.9300 .
C60 H60 0.9300 .
C61 O5 1.236(6) .
C61 O6 1.278(6) .
C62 N5 1.362(6) .
C62 C63 1.366(8) .
C62 H62 0.9300 .
C63 C64 1.374(8) .
C63 H63 0.9300 .
C64 C65 1.403(8) .
C64 C77 1.502(8) .
C65 C66 1.416(8) .
C65 H65 0.9300 .
C66 N5 1.336(6) .
C66 H66 0.9300 .
C67 C68 1.309(8) .
C67 N6 1.341(5) .
C67 H67 0.9300 .
C68 C69 1.439(8) .
C68 H68 0.9300 .
C69 C70 1.386(8) .
C69 C83 1.430(8) .
C70 C71 1.394(9) .
C70 H70 0.9300 .
C71 N6 1.329(6) .
C71 H71 0.9300 .
C72 N7 1.345(7) .
C72 C73 1.367(9) .
C72 H72 0.9300 .
C73 C74 1.378(9) .
C73 H73 0.9300 .
C74 C75 1.390(9) .
C74 C92 1.507(8) .
C75 C76 1.423(9) .
C75 H75 0.9300 .
C76 N7 1.202(7) .
C76 H76 0.9300 .
C77 C82 1.394(8) .
C77 C78 1.465(8) .
C78 C79 1.392(8) .
C78 H78 0.9300 .
C79 C80 1.410(8) .
C79 H79 0.9300 .
C80 C81 1.376(8) .
C80 N8 1.429(6) .
C81 C82 1.358(8) .
C81 H81 0.9300 .
C82 H82 0.9300 .
C83 C84 1.412(8) .
C83 C88 1.415(8) .
C84 C85 1.367(8) .
C84 H84 0.9300 .
C85 C86 1.404(8) .
C85 H85 0.9300 .
C86 C87 1.402(8) .
C86 N8 1.437(6) .
C87 C88 1.360(8) .
C87 H87 0.9300 .
C88 H88 0.9300 .
C89 C90 1.347(9) .
C89 C94 1.372(9) .
C89 N8 1.417(6) .
C90 C91 1.422(9) .
C90 H90 0.9300 .
C91 C92 1.415(8) .
C91 H91 0.9300 .
C92 C93 1.354(8) .
C93 C94 1.422(8) .
C93 H93 0.9300 .
C94 H94 0.9300 .
C95 O10 1.264(6) .
C95 O9 1.292(6) .
C95 C96 1.460(8) .
C96 C97 1.390(8) .
C96 C101 1.390(9) .
C97 C98 1.390(8) .
C97 H97 0.9300 .
C98 C99 1.390(9) .
C98 H98 0.9300 .
C99 C100 1.390(9) .
C99 S3 1.762(7) .
C100 C101 1.390(9) .
C100 H100 0.9300 .
C101 H101 0.9300 .
C102 C103 1.390(8) .
C102 C107 1.390(8) .
C102 S3 1.779(6) .
C103 C104 1.390(9) .
C103 H103 0.9300 .
C104 C105 1.390(9) .
C104 H104 0.9300 .
C105 C106 1.390(8) .
C105 C108 1.475(8) .
C106 C107 1.390(8) .
C106 H106 0.9300 .
C107 H107 0.9300 .
C108 O12 1.179(6) .
C108 O11 1.296(6) .
C108 Cd4 2.752(6) .
C109 O15 1.254(6) .
C109 O16 1.277(6) .
C109 C110 1.500(8) .
C110 C115 1.365(8) .
C110 C111 1.401(9) .
C111 C112 1.428(8) .
C111 H111 0.9300 .
C112 C113 1.405(8) .
C112 H112 0.9300 .
C113 C114 1.415(8) .
C113 S4 1.755(6) .
C114 C115 1.428(9) .
C114 H114 0.9300 .
C115 H115 0.9300 .
C116 C117 1.389(8) .
C116 C121 1.390(6) .
C116 S4 1.780(6) .
C117 C118 1.337(9) .
C117 H117 0.9300 .
C118 C119 1.430(9) .
C118 H118 0.9300 .
C119 C120 1.448(8) .
C119 C122 1.488(6) .
C120 C121 1.334(7) .
C120 H120 0.9300 .
C121 H121 0.9300 .
C122 O14 1.269(6) .
C122 O13 1.273(6) .
C123 N9 1.309(6) .
C123 C124 1.380(9) .
C123 H123 0.9300 .
C124 C125 1.419(8) .
C124 H124 0.9300 .
C125 C126 1.332(8) .
C125 C138 1.467(8) .
C126 C127 1.394(8) .
C126 H126 0.9300 .
C127 N9 1.379(6) .
C127 H127 0.9300 .
C128 C129 1.352(9) .
C128 N10 1.426(8) .
C128 H128 0.9300 .
C129 C130 1.397(9) .
C129 H129 0.9300 .
C130 C131 1.439(10) .
C130 C146 1.493(9) .
C131 C132 1.390(9) .
C131 H131 0.9300 .
C132 N10 1.292(7) .
C132 H132 0.9300 .
C133 N11 1.320(7) .
C133 C134 1.442(10) .
C133 H133 0.9300 .
C134 C135 1.423(9) .
C134 H134 0.9300 .
C135 C136 1.368(9) .
C135 C153 1.473(8) .
C136 C137 1.423(10) .
C136 H136 0.9300 .
C137 N11 1.282(6) .
C137 H137 0.9300 .
C138 C143 1.403(8) .
C138 C139 1.415(8) .
C139 C140 1.427(9) .
C139 H139 0.9300 .
C140 C141 1.448(9) .
C140 H140 0.9300 .
C141 C142 1.341(8) .
C141 N16 1.412(6) .
C142 C143 1.349(8) .
C142 H142 0.9300 .
C143 H143 0.9300 .
C144 C149 1.366(8) .
C144 C145 1.423(9) .
C144 H144 0.9300 .
C145 C146 1.393(8) .
C145 H145 0.9300 .
C146 C147 1.418(9) .
C147 C148 1.427(9) .
C147 H147 0.9300 .
C148 C149 1.414(8) .
C148 H148 0.9300 .
C149 N16 1.462(6) .
C150 C155 1.358(8) .
C150 N16 1.400(6) .
C150 C151 1.419(8) .
C151 C152 1.436(8) .
C151 H151 0.9300 .
C152 C153 1.448(9) .
C152 H152 0.9300 .
C153 C154 1.355(9) .
C154 C155 1.443(9) .
C154 H154 0.9300 .
C155 H155 0.9300 .
C156 N12 1.360(6) .
C156 C157 1.369(9) .
C156 H156 0.9300 .
C157 C158 1.443(9) .
C157 H157 0.9300 .
C158 C159 1.375(8) .
C158 C171 1.482(9) .
C159 C160 1.388(8) .
C159 H159 0.9300 .
C160 N12 1.303(6) .
C160 H160 0.9300 .
C161 C162 1.333(9) .
C161 N13 1.383(6) .
C161 H161 0.9300 .
C162 C163 1.364(8) .
C162 H162 0.9300 .
C163 C164 1.398(8) .
C163 C177 1.467(8) .
C164 C165 1.319(6) .
C164 H164 0.9300 .
C166 N14 1.289(7) .
C166 C167 1.456(8) .
C166 H166 0.9300 .
C167 C168 1.394(8) .
C167 H167 0.9300 .
C168 C169 1.377(8) .
C168 C183 1.469(7) .
C169 C170 1.385(9) .
C169 H169 0.9300 .
C170 N14 1.303(7) .
C170 H170 0.9300 .
C171 C176 1.393(8) .
C171 C172 1.403(8) .
C172 C173 1.351(9) .
C172 H172 0.9300 .
C173 C174 1.424(8) .
C173 H173 0.9300 .
C174 C175 1.392(8) .
C174 N15 1.422(6) .
C175 C176 1.386(8) .
C175 H175 0.9300 .
C176 H176 0.9300 .
C177 C178 1.381(7) .
C177 C182 1.407(8) .
C178 C179 1.400(8) .
C178 H178 0.9300 .
C179 C180 1.435(8) .
C179 H179 0.9300 .
C180 N15 1.364(6) .
C180 C181 1.425(8) .
C181 C182 1.414(9) .
C181 H181 0.9300 .
C182 H182 0.9300 .
C183 C184 1.380(8) .
C183 C188 1.380(8) .
C184 C185 1.356(8) .
C184 H184 0.9300 .
C185 C186 1.394(8) .
C185 H185 0.9300 .
C186 C187 1.357(9) .
C186 N15 1.430(6) .
C187 C188 1.440(8) .
C187 H187 0.9300 .
C188 H188 0.9300 .
C189 N17 1.442(6) .
C189 H18A 0.9600 .
C189 H18B 0.9600 .
C189 H18C 0.9600 .
C190 N17 1.492(7) .
C190 H19A 0.9600 .
C190 H19B 0.9600 .
C190 H19C 0.9600 .
C191 O25 1.282(7) .
C191 N17 1.419(8) .
C191 H191 0.9300 .
C192 N18 1.473(7) .
C192 H19D 0.9600 .
C192 H19E 0.9600 .
C192 H19F 0.9600 .
C193 N18 1.434(7) .
C193 H19G 0.9600 .
C193 H19H 0.9600 .
C193 H19I 0.9600 .
C194 O26 1.265(7) .
C194 N18 1.423(8) .
C194 H194 0.9300 .
Cd1 O8 2.211(4) 3_646
Cd1 O1W 2.249(4) .
Cd1 O5 2.257(4) .
Cd1 N3 2.310(5) .
Cd1 O1 2.391(4) 3_646
Cd1 O4 2.476(4) .
Cd2 O2W 2.299(4) .
Cd2 O2 2.308(4) 3_646
Cd2 N5 2.324(5) .
Cd2 O3 2.345(4) .
Cd2 N6 2.365(5) 4_457
Cd2 O4 2.479(4) .
Cd2 O1 2.594(4) 3_646
Cd3 O15 2.222(4) 3_645
Cd3 O14 2.228(4) .
Cd3 O3W 2.230(4) .
Cd3 N13 2.333(5) 2_554
Cd3 O10 2.451(4) 3_645
Cd3 O11 2.457(4) .
Cd4 O4W 2.283(4) .
Cd4 O9 2.310(4) 3_645
Cd4 N12 2.328(5) .
Cd4 N9 2.333(5) .
Cd4 O12 2.350(4) .
Cd4 O11 2.466(4) .
Cd4 O10 2.555(4) 3_645
N6 Cd2 2.365(5) 4_557
N13 C165 1.432(8) .
N13 Cd3 2.333(5) 2
C165 H165 0.9300 .
O1 Cd1 2.391(4) 3_656
O1 Cd2 2.594(4) 3_656
O2 Cd2 2.308(4) 3_656
O8 Cd1 2.211(4) 3_656
O9 Cd4 2.310(4) 3_655
O10 Cd3 2.451(4) 3_655
O10 Cd4 2.555(4) 3_655
O15 Cd3 2.222(4) 3_655
O17 S1 1.459(5) .
O18 S1 1.396(5) .
O19 S2 1.434(4) .
O20 S2 1.420(5) .
O21 S3 1.386(5) .
O22 S3 1.400(5) .
O23 S4 1.412(4) .
O24 S4 1.433(5) .
O1W H1X 0.9602 .
O1W H1Y 0.9599 .
O2W H2X 0.9600 .
O2W H2Y 0.9599 .
O3W H3X 0.9599 .
O3W H3Y 0.9601 .
O4W H4X 0.9599 .
O4W H4Y 0.9598 .
O5W H5X 0.8500 .
O5W H5Y 0.8501 .
O6W H6X 0.8500 .
O6W H6Y 0.8500 .

loop_
_geom_torsion_atom_site_label_1
_geom_torsion_atom_site_label_2
_geom_torsion_atom_site_label_3
_geom_torsion_atom_site_label_4
_geom_torsion
_geom_torsion_site_symmetry_1
_geom_torsion_site_symmetry_4
N1 C1 C2 C3 -4.6(9) . .
C1 C2 C3 C4 3.9(8) . .
C1 C2 C3 C16 -178.6(5) . .
C16 C3 C4 C5 179.7(6) . .
C2 C3 C4 C5 -2.8(8) . .
C3 C4 C5 N1 2.3(10) . .
N2 C6 C7 C8 -1.6(10) . .
C6 C7 C8 C9 -0.2(9) . .
C6 C7 C8 C24 179.8(6) . .
C7 C8 C9 C10 0.6(9) . .
C24 C8 C9 C10 -179.4(6) . .
C8 C9 C10 N2 0.8(10) . .
N3 C11 C12 C13 -0.5(10) . .
C11 C12 C13 C14 -0.4(10) . .
C11 C12 C13 C30 -179.6(6) . .
C12 C13 C14 C15 -1.6(10) . .
C30 C13 C14 C15 177.6(6) . .
C13 C14 C15 N3 5.2(10) . .
C4 C3 C16 C17 -156.3(6) . .
C2 C3 C16 C17 26.4(8) . .
C4 C3 C16 C21 15.4(9) . .
C2 C3 C16 C21 -161.9(6) . .
C21 C16 C17 C18 4.0(9) . .
C3 C16 C17 C18 176.1(6) . .
C16 C17 C18 C19 -3.9(10) . .
C17 C18 C19 C20 1.6(10) . .
C17 C18 C19 N4 -175.4(5) . .
C18 C19 C20 C21 0.3(10) . .
N4 C19 C20 C21 177.2(6) . .
C19 C20 C21 C16 0.0(11) . .
C17 C16 C21 C20 -2.0(9) . .
C3 C16 C21 C20 -174.1(6) . .
C27 C22 C23 C24 0.0(9) . .
C22 C23 C24 C25 0.0(9) . .
C22 C23 C24 C8 177.3(5) . .
C9 C8 C24 C25 -163.6(6) . .
C7 C8 C24 C25 16.4(9) . .
C9 C8 C24 C23 19.1(9) . .
C7 C8 C24 C23 -160.9(5) . .
C23 C24 C25 C26 0.0(9) . .
C8 C24 C25 C26 -177.3(6) . .
C24 C25 C26 C27 0.0(9) . .
C25 C26 C27 C22 0.0(9) . .
C25 C26 C27 N4 -179.3(5) . .
C23 C22 C27 C26 0.0(9) . .
C23 C22 C27 N4 179.3(5) . .
C33 C28 C29 C30 3.8(10) . .
C28 C29 C30 C31 -3.6(10) . .
C28 C29 C30 C13 179.1(6) . .
C12 C13 C30 C29 147.9(7) . .
C14 C13 C30 C29 -31.3(10) . .
C12 C13 C30 C31 -29.4(10) . .
C14 C13 C30 C31 151.5(6) . .
C29 C30 C31 C32 3.1(10) . .
C13 C30 C31 C32 -179.5(6) . .
C30 C31 C32 C33 -2.8(9) . .
C31 C32 C33 C28 3.0(10) . .
C31 C32 C33 N4 179.7(5) . .
C29 C28 C33 C32 -3.6(10) . .
C29 C28 C33 N4 179.9(5) . .
O1 C34 C35 C36 -10.9(9) . .
O2 C34 C35 C36 170.3(5) . .
O1 C34 C35 C40 163.6(6) . .
O2 C34 C35 C40 -15.2(8) . .
C40 C35 C36 C37 2.6(10) . .
C34 C35 C36 C37 176.8(6) . .
C35 C36 C37 C38 0.5(9) . .
C36 C37 C38 C39 0.2(9) . .
C36 C37 C38 S1 -180.0(5) . .
C37 C38 C39 C40 -3.9(10) . .
S1 C38 C39 C40 176.3(5) . .
C36 C35 C40 C39 -5.8(9) . .
C34 C35 C40 C39 180.0(6) . .
C38 C39 C40 C35 6.4(9) . .
C46 C41 C42 C43 6.0(10) . .
S1 C41 C42 C43 178.1(5) . .
C41 C42 C43 C44 -2.4(10) . .
C42 C43 C44 C45 -1.6(10) . .
C42 C43 C44 C47 178.5(6) . .
C43 C44 C45 C46 2.2(9) . .
C47 C44 C45 C46 -178.0(6) . .
C42 C41 C46 C45 -5.3(9) . .
S1 C41 C46 C45 -178.1(5) . .
C44 C45 C46 C41 1.2(9) . .
C43 C44 C47 O3 -155.3(6) . .
C45 C44 C47 O3 24.8(8) . .
C43 C44 C47 O4 15.9(9) . .
C45 C44 C47 O4 -164.0(5) . .
O7 C48 C49 C50 165.9(5) . .
O8 C48 C49 C50 -20.7(9) . .
O7 C48 C49 C54 -13.4(9) . .
O8 C48 C49 C54 160.0(5) . .
C54 C49 C50 C51 0.0(9) . .
C48 C49 C50 C51 -179.3(6) . .
C49 C50 C51 C52 0.0(10) . .
C50 C51 C52 C53 0.0(10) . .
C50 C51 C52 S2 -176.0(5) . .
C51 C52 C53 C54 0.0(9) . .
S2 C52 C53 C54 175.9(5) . .
C52 C53 C54 C49 0.0(10) . .
C50 C49 C54 C53 0.0(10) . .
C48 C49 C54 C53 179.3(6) . .
C60 C55 C56 C57 2.3(9) . .
S2 C55 C56 C57 -178.5(4) . .
C55 C56 C57 C58 -5.2(8) . .
C56 C57 C58 C59 4.5(8) . .
C56 C57 C58 C61 -178.1(5) . .
C57 C58 C59 C60 -0.6(9) . .
C61 C58 C59 C60 -178.2(5) . .
C56 C55 C60 C59 1.5(9) . .
S2 C55 C60 C59 -177.7(5) . .
C58 C59 C60 C55 -2.3(9) . .
C59 C58 C61 O5 -27.8(6) . .
C57 C58 C61 O5 154.8(4) . .
C59 C58 C61 O6 159.1(4) . .
C57 C58 C61 O6 -18.3(6) . .
N5 C62 C63 C64 5.1(9) . .
C62 C63 C64 C65 -5.6(9) . .
C62 C63 C64 C77 171.7(6) . .
C63 C64 C65 C66 8.0(9) . .
C77 C64 C65 C66 -169.4(6) . .
C64 C65 C66 N5 -10.7(10) . .
N6 C67 C68 C69 3.5(10) . .
C67 C68 C69 C70 -3.2(9) . .
C67 C68 C69 C83 -178.3(6) . .
C83 C69 C70 C71 174.2(6) . .
C68 C69 C70 C71 -1.1(10) . .
C69 C70 C71 N6 5.9(11) . .
N7 C72 C73 C74 -2.4(11) . .
C72 C73 C74 C75 -0.2(10) . .
C72 C73 C74 C92 -179.1(6) . .
C73 C74 C75 C76 4.1(9) . .
C92 C74 C75 C76 -176.9(5) . .
C74 C75 C76 N7 -6.5(10) . .
C63 C64 C77 C82 -167.6(6) . .
C65 C64 C77 C82 9.6(9) . .
C63 C64 C77 C78 14.5(9) . .
C65 C64 C77 C78 -168.2(6) . .
C82 C77 C78 C79 -1.8(9) . .
C64 C77 C78 C79 176.1(5) . .
C77 C78 C79 C80 3.0(9) . .
C78 C79 C80 C81 -4.3(9) . .
C78 C79 C80 N8 -176.9(5) . .
C79 C80 C81 C82 4.5(9) . .
N8 C80 C81 C82 176.6(5) . .
C80 C81 C82 C77 -3.3(10) . .
C78 C77 C82 C81 1.9(9) . .
C64 C77 C82 C81 -175.9(6) . .
C70 C69 C83 C84 156.8(6) . .
C68 C69 C83 C84 -28.3(9) . .
C70 C69 C83 C88 -19.8(10) . .
C68 C69 C83 C88 155.1(6) . .
C88 C83 C84 C85 4.9(9) . .
C69 C83 C84 C85 -171.8(6) . .
C83 C84 C85 C86 -10.6(9) . .
C84 C85 C86 C87 9.8(9) . .
C84 C85 C86 N8 -177.6(5) . .
C85 C86 C87 C88 -3.8(9) . .
N8 C86 C87 C88 -176.5(5) . .
C86 C87 C88 C83 -1.8(10) . .
C84 C83 C88 C87 1.3(9) . .
C69 C83 C88 C87 178.1(6) . .
C94 C89 C90 C91 -5.1(10) . .
N8 C89 C90 C91 174.0(5) . .
C89 C90 C91 C92 2.2(9) . .
C90 C91 C92 C93 -2.1(9) . .
C90 C91 C92 C74 178.0(5) . .
C73 C74 C92 C93 7.8(9) . .
C75 C74 C92 C93 -171.0(6) . .
C73 C74 C92 C91 -172.3(6) . .
C75 C74 C92 C91 8.8(8) . .
C91 C92 C93 C94 4.7(9) . .
C74 C92 C93 C94 -175.4(5) . .
C90 C89 C94 C93 7.5(9) . .
N8 C89 C94 C93 -171.6(5) . .
C92 C93 C94 C89 -7.4(9) . .
O10 C95 C96 C97 19.4(9) . .
O9 C95 C96 C97 -162.5(5) . .
O10 C95 C96 C101 -161.1(5) . .
O9 C95 C96 C101 17.0(8) . .
C101 C96 C97 C98 0.0(9) . .
C95 C96 C97 C98 179.5(6) . .
C96 C97 C98 C99 0.0(9) . .
C97 C98 C99 C100 0.0(10) . .
C97 C98 C99 S3 -179.6(5) . .
C98 C99 C100 C101 0.0(10) . .
S3 C99 C100 C101 179.6(5) . .
C99 C100 C101 C96 0.0(10) . .
C97 C96 C101 C100 0.0(10) . .
C95 C96 C101 C100 -179.6(6) . .
C107 C102 C103 C104 0.0(9) . .
S3 C102 C103 C104 179.2(5) . .
C102 C103 C104 C105 0.0(9) . .
C103 C104 C105 C106 0.0(9) . .
C103 C104 C105 C108 -173.1(6) . .
C104 C105 C106 C107 0.0(9) . .
C108 C105 C106 C107 173.4(6) . .
C103 C102 C107 C106 0.0(9) . .
S3 C102 C107 C106 -179.3(5) . .
C105 C106 C107 C102 0.0(9) . .
C106 C105 C108 O12 -24.1(9) . .
C104 C105 C108 O12 149.2(6) . .
C106 C105 C108 O11 160.4(5) . .
C104 C105 C108 O11 -26.3(8) . .
C106 C105 C108 Cd4 -110(5) . .
C104 C105 C108 Cd4 63(5) . .
O15 C109 C110 C115 16.6(9) . .
O16 C109 C110 C115 -163.9(6) . .
O15 C109 C110 C111 -164.1(5) . .
O16 C109 C110 C111 15.4(8) . .
C115 C110 C111 C112 -4.8(10) . .
C109 C110 C111 C112 175.9(6) . .
C110 C111 C112 C113 6.2(9) . .
C111 C112 C113 C114 -6.4(9) . .
C111 C112 C113 S4 -179.1(4) . .
C112 C113 C114 C115 4.7(9) . .
S4 C113 C114 C115 177.5(5) . .
C111 C110 C115 C114 2.9(10) . .
C109 C110 C115 C114 -177.8(6) . .
C113 C114 C115 C110 -2.7(10) . .
C121 C116 C117 C118 4.5(9) . .
S4 C116 C117 C118 -179.0(5) . .
C116 C117 C118 C119 -2.0(9) . .
C117 C118 C119 C120 -0.5(9) . .
C117 C118 C119 C122 179.1(5) . .
C118 C119 C120 C121 0.7(9) . .
C122 C119 C120 C121 -178.9(4) . .
C119 C120 C121 C116 1.6(7) . .
C117 C116 C121 C120 -4.2(7) . .
S4 C116 C121 C120 179.2(4) . .
C118 C119 C122 O14 29.2(6) . .
C120 C119 C122 O14 -151.2(4) . .
C118 C119 C122 O13 -148.5(4) . .
C120 C119 C122 O13 31.1(6) . .
N9 C123 C124 C125 -0.8(11) . .
C123 C124 C125 C126 2.4(9) . .
C123 C124 C125 C138 -178.1(6) . .
C124 C125 C126 C127 -5.4(9) . .
C138 C125 C126 C127 175.2(6) . .
C125 C126 C127 N9 6.9(9) . .
N10 C128 C129 C130 -1.0(10) . .
C128 C129 C130 C131 -0.7(10) . .
C128 C129 C130 C146 178.1(6) . .
C129 C130 C131 C132 2.8(10) . .
C146 C130 C131 C132 -176.0(7) . .
C130 C131 C132 N10 -3.2(11) . .
N11 C133 C134 C135 8.3(10) . .
C133 C134 C135 C136 -7.2(9) . .
C133 C134 C135 C153 177.1(6) . .
C134 C135 C136 C137 8.4(10) . .
C153 C135 C136 C137 -176.2(6) . .
C135 C136 C137 N11 -10.6(10) . .
C126 C125 C138 C143 25.8(10) . .
C124 C125 C138 C143 -153.6(6) . .
C126 C125 C138 C139 -154.3(6) . .
C124 C125 C138 C139 26.3(9) . .
C143 C138 C139 C140 -1.2(9) . .
C125 C138 C139 C140 178.9(5) . .
C138 C139 C140 C141 2.2(9) . .
C139 C140 C141 C142 -0.2(9) . .
C139 C140 C141 N16 177.1(5) . .
N16 C141 C142 C143 -179.9(5) . .
C140 C141 C142 C143 -2.8(10) . .
C141 C142 C143 C138 3.9(10) . .
C139 C138 C143 C142 -1.8(9) . .
C125 C138 C143 C142 178.1(6) . .
C149 C144 C145 C146 -5.5(9) . .
C144 C145 C146 C147 8.4(9) . .
C144 C145 C146 C130 -175.7(6) . .
C129 C130 C146 C145 172.2(6) . .
C131 C130 C146 C145 -9.1(9) . .
C129 C130 C146 C147 -11.8(9) . .
C131 C130 C146 C147 166.9(6) . .
C145 C146 C147 C148 -8.7(10) . .
C130 C146 C147 C148 175.4(6) . .
C146 C147 C148 C149 5.5(9) . .
C145 C144 C149 C148 2.8(9) . .
C145 C144 C149 N16 177.2(5) . .
C147 C148 C149 C144 -2.7(9) . .
C147 C148 C149 N16 -177.1(5) . .
C155 C150 C151 C152 0.0(9) . .
N16 C150 C151 C152 -178.5(5) . .
C150 C151 C152 C153 1.3(9) . .
C151 C152 C153 C154 -3.5(9) . .
C151 C152 C153 C135 -179.2(5) . .
C136 C135 C153 C154 169.6(7) . .
C134 C135 C153 C154 -15.1(9) . .
C136 C135 C153 C152 -15.0(9) . .
C134 C135 C153 C152 160.3(6) . .
C152 C153 C154 C155 4.7(10) . .
C135 C153 C154 C155 179.8(6) . .
N16 C150 C155 C154 179.3(5) . .
C151 C150 C155 C154 0.8(9) . .
C153 C154 C155 C150 -3.3(10) . .
N12 C156 C157 C158 13.6(10) . .
C156 C157 C158 C159 -10.2(9) . .
C156 C157 C158 C171 171.0(6) . .
C157 C158 C159 C160 2.7(9) . .
C171 C158 C159 C160 -178.6(6) . .
C158 C159 C160 N12 3.2(10) . .
N13 C161 C162 C163 4.6(10) . .
C161 C162 C163 C164 -2.1(9) . .
C161 C162 C163 C177 174.2(6) . .
C162 C163 C164 C165 0.9(9) . .
C177 C163 C164 C165 -175.4(5) . .
N14 C166 C167 C168 -0.7(10) . .
C166 C167 C168 C169 -0.3(9) . .
C166 C167 C168 C183 -179.7(6) . .
C167 C168 C169 C170 1.9(9) . .
C183 C168 C169 C170 -178.7(6) . .
C168 C169 C170 N14 -2.5(10) . .
C159 C158 C171 C176 -8.4(9) . .
C157 C158 C171 C176 170.3(6) . .
C159 C158 C171 C172 166.8(6) . .
C157 C158 C171 C172 -14.5(9) . .
C176 C171 C172 C173 -2.4(9) . .
C158 C171 C172 C173 -177.7(6) . .
C171 C172 C173 C174 -0.1(10) . .
C172 C173 C174 C175 3.0(9) . .
C172 C173 C174 N15 -177.7(5) . .
N15 C174 C175 C176 177.3(5) . .
C173 C174 C175 C176 -3.4(9) . .
C174 C175 C176 C171 0.9(9) . .
C172 C171 C176 C175 2.0(9) . .
C158 C171 C176 C175 177.4(5) . .
C162 C163 C177 C178 25.7(8) . .
C164 C163 C177 C178 -158.1(6) . .
C162 C163 C177 C182 -156.1(6) . .
C164 C163 C177 C182 20.1(8) . .
C182 C177 C178 C179 2.0(8) . .
C163 C177 C178 C179 -179.8(5) . .
C177 C178 C179 C180 -1.0(9) . .
C178 C179 C180 N15 179.5(5) . .
C178 C179 C180 C181 -0.2(9) . .
N15 C180 C181 C182 -179.3(5) . .
C179 C180 C181 C182 0.4(9) . .
C178 C177 C182 C181 -1.8(9) . .
C163 C177 C182 C181 -179.9(5) . .
C180 C181 C182 C177 0.5(9) . .
C169 C168 C183 C184 159.6(6) . .
C167 C168 C183 C184 -21.1(9) . .
C169 C168 C183 C188 -17.6(9) . .
C167 C168 C183 C188 161.7(6) . .
C188 C183 C184 C185 -2.4(10) . .
C168 C183 C184 C185 -179.6(6) . .
C183 C184 C185 C186 6.2(10) . .
C184 C185 C186 C187 -7.4(10) . .
C184 C185 C186 N15 -178.5(5) . .
C185 C186 C187 C188 4.8(10) . .
N15 C186 C187 C188 175.9(5) . .
C184 C183 C188 C187 -0.3(9) . .
C168 C183 C188 C187 177.0(5) . .
C186 C187 C188 C183 -1.0(10) . .
O12 C108 Cd4 O4W 88.1(3) . .
O11 C108 Cd4 O4W -90.5(2) . .
C105 C108 Cd4 O4W 177(5) . .
O12 C108 Cd4 O9 -174.8(4) . 3_645
O11 C108 Cd4 O9 6.6(5) . 3_645
C105 C108 Cd4 O9 -86(5) . 3_645
O12 C108 Cd4 N12 -0.2(3) . .
O11 C108 Cd4 N12 -178.8(3) . .
C105 C108 Cd4 N12 89(5) . .
O12 C108 Cd4 N9 -93.3(3) . .
O11 C108 Cd4 N9 88.1(2) . .
C105 C108 Cd4 N9 -4(5) . .
O11 C108 Cd4 O12 -178.6(5) . .
C105 C108 Cd4 O12 89(5) . .
O12 C108 Cd4 O11 178.6(5) . .
C105 C108 Cd4 O11 -92(5) . .
O12 C108 Cd4 O10 165.4(3) . 3_645
O11 C108 Cd4 O10 -13.2(3) . 3_645
C105 C108 Cd4 O10 -105(5) . 3_645
C4 C5 N1 C1 -2.7(9) . .
C2 C1 N1 C5 4.0(8) . .
C7 C6 N2 C10 3.0(9) . .
C9 C10 N2 C6 -2.7(8) . .
C14 C15 N3 C11 -6.0(8) . .
C14 C15 N3 Cd1 167.3(5) . .
C12 C11 N3 C15 3.6(8) . .
C12 C11 N3 Cd1 -170.1(5) . .
O8 Cd1 N3 C15 178.9(4) 3_646 .
O1W Cd1 N3 C15 67.9(4) . .
O5 Cd1 N3 C15 -17.2(4) . .
O1 Cd1 N3 C15 -83.8(9) 3_646 .
O4 Cd1 N3 C15 -98.4(4) . .
O8 Cd1 N3 C11 -7.9(4) 3_646 .
O1W Cd1 N3 C11 -118.9(4) . .
O5 Cd1 N3 C11 156.0(4) . .
O1 Cd1 N3 C11 89.4(8) 3_646 .
O4 Cd1 N3 C11 74.8(4) . .
C20 C19 N4 C33 41.3(8) . .
C18 C19 N4 C33 -141.8(6) . .
C20 C19 N4 C27 -127.4(6) . .
C18 C19 N4 C27 49.4(7) . .
C32 C33 N4 C19 39.0(7) . .
C28 C33 N4 C19 -144.3(6) . .
C32 C33 N4 C27 -152.3(5) . .
C28 C33 N4 C27 24.5(7) . .
C26 C27 N4 C19 -140.8(5) . .
C22 C27 N4 C19 39.8(7) . .
C26 C27 N4 C33 50.1(6) . .
C22 C27 N4 C33 -129.3(5) . .
C65 C66 N5 C62 9.8(8) . .
C65 C66 N5 Cd2 167.6(5) . .
C63 C62 N5 C66 -6.9(7) . .
C63 C62 N5 Cd2 -164.6(4) . .
O2W Cd2 N5 C66 114.3(4) . .
O2 Cd2 N5 C66 -149.9(4) 3_646 .
O3 Cd2 N5 C66 27.6(4) . .
N6 Cd2 N5 C66 -61.6(4) 4_457 .
O4 Cd2 N5 C66 27.6(5) . .
O1 Cd2 N5 C66 -170.0(4) 3_646 .
O2W Cd2 N5 C62 -89.0(3) . .
O2 Cd2 N5 C62 6.8(3) 3_646 .
O3 Cd2 N5 C62 -175.7(3) . .
N6 Cd2 N5 C62 95.0(3) 4_457 .
O4 Cd2 N5 C62 -175.8(3) . .
O1 Cd2 N5 C62 -13.3(5) 3_646 .
C70 C71 N6 C67 -5.7(9) . .
C70 C71 N6 Cd2 179.9(6) . 4_557
C68 C67 N6 C71 0.9(8) . .
C68 C67 N6 Cd2 174.8(5) . 4_557
C75 C76 N7 C72 4.2(9) . .
C73 C72 N7 C76 0.4(9) . .
C90 C89 N8 C80 55.0(7) . .
C94 C89 N8 C80 -125.9(5) . .
C90 C89 N8 C86 -119.4(6) . .
C94 C89 N8 C86 59.7(6) . .
C81 C80 N8 C89 -134.7(5) . .
C79 C80 N8 C89 37.6(7) . .
C81 C80 N8 C86 39.9(7) . .
C79 C80 N8 C86 -147.8(5) . .
C87 C86 N8 C89 22.1(7) . .
C85 C86 N8 C89 -150.3(5) . .
C87 C86 N8 C80 -152.6(5) . .
C85 C86 N8 C80 35.0(7) . .
C124 C123 N9 C127 1.9(9) . .
C124 C123 N9 Cd4 173.7(5) . .
C126 C127 N9 C123 -4.8(7) . .
C126 C127 N9 Cd4 -176.3(4) . .
O4W Cd4 N9 C123 51(3) . .
O9 Cd4 N9 C123 -173.0(4) 3_645 .
N12 Cd4 N9 C123 -86.2(4) . .
O12 Cd4 N9 C123 5.0(4) . .
O11 Cd4 N9 C123 58.2(4) . .
O10 Cd4 N9 C123 134.4(4) 3_645 .
C108 Cd4 N9 C123 30.1(4) . .
O4W Cd4 N9 C127 -138(2) . .
O9 Cd4 N9 C127 -1.9(3) 3_645 .
N12 Cd4 N9 C127 84.9(4) . .
O12 Cd4 N9 C127 176.1(3) . .
O11 Cd4 N9 C127 -130.7(4) . .
O10 Cd4 N9 C127 -54.5(4) 3_645 .
C108 Cd4 N9 C127 -158.8(3) . .
C131 C132 N10 C128 1.4(9) . .
C129 C128 N10 C132 0.7(9) . .
C136 C137 N11 C133 10.5(8) . .
C134 C133 N11 C137 -9.6(9) . .
C159 C160 N12 C156 -1.0(8) . .
C159 C160 N12 Cd4 162.2(5) . .
C157 C156 N12 C160 -7.8(8) . .
C157 C156 N12 Cd4 -170.9(5) . .
O4W Cd4 N12 C160 79.9(4) . .
O9 Cd4 N12 C160 -14.2(4) 3_645 .
N9 Cd4 N12 C160 -102.9(4) . .
O12 Cd4 N12 C160 167.9(4) . .
O11 Cd4 N12 C160 167.1(3) . .
O10 Cd4 N12 C160 8.6(5) 3_645 .
C108 Cd4 N12 C160 168.0(3) . .
O4W Cd4 N12 C156 -117.9(4) . .
O9 Cd4 N12 C156 148.0(4) 3_645 .
N9 Cd4 N12 C156 59.3(4) . .
O12 Cd4 N12 C156 -29.9(4) . .
O11 Cd4 N12 C156 -30.7(6) . .
O10 Cd4 N12 C156 170.8(3) 3_645 .
C108 Cd4 N12 C156 -29.8(4) . .
C162 C161 N13 C165 -5.4(7) . .
C162 C161 N13 Cd3 -174.3(5) . 2
C163 C164 C165 N13 -2.1(7) . .
C161 N13 C165 C164 4.1(7) . .
Cd3 N13 C165 C164 173.6(3) 2 .
C167 C166 N14 C170 0.3(9) . .
C169 C170 N14 C166 1.3(8) . .
C181 C180 N15 C174 -35.3(7) . .
C179 C180 N15 C174 145.0(5) . .
C181 C180 N15 C186 149.0(5) . .
C179 C180 N15 C186 -30.7(7) . .
C175 C174 N15 C180 135.6(6) . .
C173 C174 N15 C180 -43.7(7) . .
C175 C174 N15 C186 -48.6(7) . .
C173 C174 N15 C186 132.2(6) . .
C187 C186 N15 C180 -43.8(7) . .
C185 C186 N15 C180 127.3(6) . .
C187 C186 N15 C174 140.4(5) . .
C185 C186 N15 C174 -48.5(7) . .
C155 C150 N16 C141 -33.2(7) . .
C151 C150 N16 C141 145.4(5) . .
C155 C150 N16 C149 137.8(5) . .
C151 C150 N16 C149 -43.7(6) . .
C142 C141 N16 C150 -34.3(8) . .
C140 C141 N16 C150 148.5(5) . .
C142 C141 N16 C149 154.9(6) . .
C140 C141 N16 C149 -22.3(7) . .
C144 C149 N16 C150 132.0(5) . .
C148 C149 N16 C150 -53.4(6) . .
C144 C149 N16 C141 -56.9(7) . .
C148 C149 N16 C141 117.6(6) . .
O25 C191 N17 C189 30.7(8) . .
O25 C191 N17 C190 -158.5(5) . .
O26 C194 N18 C193 1.6(9) . .
O26 C194 N18 C192 -178.2(6) . .
O2 C34 O1 Cd1 -146(3) . 3_656
C35 C34 O1 Cd1 36(3) . 3_656
O2 C34 O1 Cd2 4.6(5) . 3_656
C35 C34 O1 Cd2 -174.1(6) . 3_656
O1 C34 O2 Cd2 -5.2(6) . 3_656
C35 C34 O2 Cd2 173.6(4) . 3_656
O4 C47 O3 Cd2 0.2(4) . .
C44 C47 O3 Cd2 171.4(4) . .
O2W Cd2 O3 C47 89.2(2) . .
O2 Cd2 O3 C47 -131(3) 3_646 .
N5 Cd2 O3 C47 179.9(2) . .
N6 Cd2 O3 C47 -88.6(2) 4_457 .
O4 Cd2 O3 C47 -0.1(2) . .
O1 Cd2 O3 C47 15.5(3) 3_646 .
O3 C47 O4 Cd1 -115.5(7) . .
C44 C47 O4 Cd1 73.8(8) . .
O3 C47 O4 Cd2 -0.2(4) . .
C44 C47 O4 Cd2 -170.9(5) . .
O8 Cd1 O4 C47 36.3(7) 3_646 .
O1W Cd1 O4 C47 -177.8(6) . .
O5 Cd1 O4 C47 -151.7(7) . .
N3 Cd1 O4 C47 -60.6(7) . .
O1 Cd1 O4 C47 122.7(7) 3_646 .
O8 Cd1 O4 Cd2 -76.84(17) 3_646 .
O1W Cd1 O4 Cd2 69.1(6) . .
O5 Cd1 O4 Cd2 95.15(18) . .
N3 Cd1 O4 Cd2 -173.74(18) . .
O1 Cd1 O4 Cd2 9.54(16) 3_646 .
O2W Cd2 O4 C47 -87.7(2) . .
O2 Cd2 O4 C47 176.9(2) 3_646 .
N5 Cd2 O4 C47 0.1(4) . .
O3 Cd2 O4 C47 0.1(2) . .
N6 Cd2 O4 C47 90.4(2) 4_457 .
O1 Cd2 O4 C47 -167.7(3) 3_646 .
O2W Cd2 O4 Cd1 71.10(16) . .
O2 Cd2 O4 Cd1 -24.3(2) 3_646 .
N5 Cd2 O4 Cd1 158.9(2) . .
O3 Cd2 O4 Cd1 158.9(2) . .
N6 Cd2 O4 Cd1 -110.87(17) 4_457 .
O1 Cd2 O4 Cd1 -8.91(15) 3_646 .
O6 C61 O5 Cd1 -5.0(9) . .
C58 C61 O5 Cd1 -176.5(3) . .
O8 Cd1 O5 C61 -168.8(4) 3_646 .
O1W Cd1 O5 C61 -22.9(4) . .
N3 Cd1 O5 C61 77.7(4) . .
O1 Cd1 O5 C61 -114.3(4) 3_646 .
O4 Cd1 O5 C61 163.7(4) . .
O7 C48 O8 Cd1 6.9(7) . 3_656
C49 C48 O8 Cd1 -166.4(4) . 3_656
O10 C95 O9 Cd4 7.2(5) . 3_655
C96 C95 O9 Cd4 -170.9(4) . 3_655
O9 C95 O10 Cd3 157(2) . 3_655
C96 C95 O10 Cd3 -25(2) . 3_655
O9 C95 O10 Cd4 -6.4(4) . 3_655
C96 C95 O10 Cd4 171.6(5) . 3_655
O12 C108 O11 Cd3 114.3(7) . .
C105 C108 O11 Cd3 -70.2(8) . .
Cd4 C108 O11 Cd3 115.7(7) . .
O12 C108 O11 Cd4 -1.4(5) . .
C105 C108 O11 Cd4 174.1(5) . .
O15 Cd3 O11 C108 -37.9(7) 3_645 .
O14 Cd3 O11 C108 151.4(7) . .
O3W Cd3 O11 C108 -172.5(6) . .
N13 Cd3 O11 C108 62.2(7) 2_554 .
O10 Cd3 O11 C108 -123.1(7) 3_645 .
O15 Cd3 O11 Cd4 75.03(16) 3_645 .
O14 Cd3 O11 Cd4 -95.69(18) . .
O3W Cd3 O11 Cd4 -59.6(5) . .
N13 Cd3 O11 Cd4 175.11(17) 2_554 .
O10 Cd3 O11 Cd4 -10.16(14) 3_645 .
O4W Cd4 O11 C108 89.0(3) . .
O9 Cd4 O11 C108 -176.6(3) 3_645 .
N12 Cd4 O11 C108 1.8(4) . .
N9 Cd4 O11 C108 -90.5(3) . .
O12 Cd4 O11 C108 0.8(3) . .
O10 Cd4 O11 C108 166.9(3) 3_645 .
O4W Cd4 O11 Cd3 -68.08(16) . .
O9 Cd4 O11 Cd3 26.3(2) 3_645 .
N12 Cd4 O11 Cd3 -155.2(3) . .
N9 Cd4 O11 Cd3 112.47(18) . .
O12 Cd4 O11 Cd3 -156.3(2) . .
O10 Cd4 O11 Cd3 9.82(14) 3_645 .
C108 Cd4 O11 Cd3 -157.1(3) . .
O11 C108 O12 Cd4 1.5(5) . .
C105 C108 O12 Cd4 -173.8(5) . .
O4W Cd4 O12 C108 -91.1(3) . .
O9 Cd4 O12 C108 132(3) 3_645 .
N12 Cd4 O12 C108 179.8(3) . .
N9 Cd4 O12 C108 85.9(3) . .
O11 Cd4 O12 C108 -0.8(3) . .
O10 Cd4 O12 C108 -18.3(3) 3_645 .
O13 C122 O14 Cd3 -5.3(8) . .
C119 C122 O14 Cd3 177.1(3) . .
O15 Cd3 O14 C122 166.5(4) 3_645 .
O3W Cd3 O14 C122 26.5(4) . .
N13 Cd3 O14 C122 -76.4(4) 2_554 .
O10 Cd3 O14 C122 116.0(4) 3_645 .
O11 Cd3 O14 C122 -164.0(4) . .
O16 C109 O15 Cd3 -11.2(7) . 3_655
C110 C109 O15 Cd3 168.3(4) . 3_655
C42 C41 S1 O18 152.2(5) . .
C46 C41 S1 O18 -35.2(5) . .
C42 C41 S1 O17 -76.1(6) . .
C46 C41 S1 O17 96.5(5) . .
C42 C41 S1 C38 38.9(6) . .
C46 C41 S1 C38 -148.5(5) . .
C37 C38 S1 O18 -22.9(5) . .
C39 C38 S1 O18 156.9(5) . .
C37 C38 S1 O17 -153.9(5) . .
C39 C38 S1 O17 25.9(5) . .
C37 C38 S1 C41 90.4(5) . .
C39 C38 S1 C41 -89.9(5) . .
C56 C55 S2 O20 152.7(4) . .
C60 C55 S2 O20 -28.0(5) . .
C56 C55 S2 O19 21.5(5) . .
C60 C55 S2 O19 -159.3(4) . .
C56 C55 S2 C52 -93.7(5) . .
C60 C55 S2 C52 85.5(5) . .
C53 C52 S2 O20 36.2(5) . .
C51 C52 S2 O20 -147.8(5) . .
C53 C52 S2 O19 164.9(5) . .
C51 C52 S2 O19 -19.2(5) . .
C53 C52 S2 C55 -78.0(5) . .
C51 C52 S2 C55 97.9(5) . .
C98 C99 S3 O21 151.1(5) . .
C100 C99 S3 O21 -28.5(6) . .
C98 C99 S3 O22 21.3(6) . .
C100 C99 S3 O22 -158.3(5) . .
C98 C99 S3 C102 -92.9(6) . .
C100 C99 S3 C102 87.5(6) . .
C103 C102 S3 O21 82.7(5) . .
C107 C102 S3 O21 -98.1(4) . .
C103 C102 S3 O22 -146.1(5) . .
C107 C102 S3 O22 33.1(5) . .
C103 C102 S3 C99 -33.1(6) . .
C107 C102 S3 C99 146.2(5) . .
C112 C113 S4 O23 -166.3(4) . .
C114 C113 S4 O23 20.3(5) . .
C112 C113 S4 O24 -34.2(5) . .
C114 C113 S4 O24 152.4(4) . .
C112 C113 S4 C116 79.8(5) . .
C114 C113 S4 C116 -93.6(5) . .
C117 C116 S4 O23 158.6(4) . .
C121 C116 S4 O23 -24.7(4) . .
C117 C116 S4 O24 26.7(5) . .
C121 C116 S4 O24 -156.6(3) . .
C117 C116 S4 C113 -85.2(5) . .
C121 C116 S4 C113 91.5(4) . .
